data_1570856
loop_
_publ_author_name
'Jiang, Wen'
'Rajeshkumar, Thayalan'
'Guo, Mengyue'
'Lin, Yuejian'
'Maron, Laurent'
'Zhang, Lixin'

_publ_section_title
;
 Rare-earth metal ethylene and ethyne complexes.
;
_journal_issue 10
_journal_name_full 'Chemical science'
_journal_page_first 3495
_journal_page_last 3501
_journal_paper_doi 10.1039/d3sc06599e
_journal_volume 15
_journal_year 2024
_chemical_formula_moiety '2(C55 H88 Al2 N3 Y)'
_chemical_formula_sum 'C110 H176 Al4 N6 Y2'
_chemical_formula_weight 1868.30
_space_group_crystal_system monoclinic
_space_group_IT_number 14
_space_group_name_Hall '-P 2ybc'
_space_group_name_H-M_alt 'P 1 21/c 1'
_atom_sites_solution_hydrogens mixed
_atom_sites_solution_primary iterative
_audit_creation_date 2023-04-27
_audit_creation_method
;
Olex2 1.2
(compiled 2018.05.29 svn.r3508 for OlexSys, GUI svn.r5506)
;
_audit_update_record
;
2023-04-28 deposited with the CCDC.	2024-01-30 downloaded from the CCDC.
;
_cell_angle_alpha 90
_cell_angle_beta 94.1190(10)
_cell_angle_gamma 90
_cell_formula_units_Z 4
_cell_length_a 21.5841(6)
_cell_length_b 30.8815(9)
_cell_length_c 16.1320(5)
_cell_measurement_reflns_used 9589
_cell_measurement_temperature 173(2)
_cell_measurement_theta_max 54.809
_cell_measurement_theta_min 4.141
_cell_volume 10725.0(5)
_computing_cell_refinement 'SAINT V8.40B (?, 2016)'
_computing_data_reduction 'SAINT V8.40B (?, 2016)'
_computing_molecular_graphics 'Olex2 (Dolomanov et al., 2009)'
_computing_publication_material 'Olex2 (Dolomanov et al., 2009)'
_computing_structure_refinement 'ShelXL (Sheldrick, 2015)'
_computing_structure_solution 'olex2.solve (Bourhis et al., 2015)'
_diffrn_ambient_temperature 173.0
_diffrn_measured_fraction_theta_full 0.999
_diffrn_measured_fraction_theta_max 0.999
_diffrn_measurement_device_type 'Bruker APEX-II CCD'
_diffrn_measurement_method '\f and \w scans'
_diffrn_radiation_type GaK\a
_diffrn_radiation_wavelength 1.34139
_diffrn_reflns_av_R_equivalents 0.0590
_diffrn_reflns_av_unetI/netI 0.0277
_diffrn_reflns_Laue_measured_fraction_full 0.999
_diffrn_reflns_Laue_measured_fraction_max 0.999
_diffrn_reflns_limit_h_max 26
_diffrn_reflns_limit_h_min -26
_diffrn_reflns_limit_k_max 37
_diffrn_reflns_limit_k_min -37
_diffrn_reflns_limit_l_max 19
_diffrn_reflns_limit_l_min -17
_diffrn_reflns_number 210709
_diffrn_reflns_point_group_measured_fraction_full 0.999
_diffrn_reflns_point_group_measured_fraction_max 0.999
_diffrn_reflns_theta_full 53.594
_diffrn_reflns_theta_max 54.497
_diffrn_reflns_theta_min 3.783
_exptl_absorpt_coefficient_mu 1.400
_exptl_absorpt_correction_T_max 0.7508
_exptl_absorpt_correction_T_min 0.6207
_exptl_absorpt_correction_type multi-scan
_exptl_absorpt_process_details
'SADABS-2016/2 (Bruker,2016/2) was used for absorption correction. wR2(int) was 0.1365 before and 0.0772 after correction. The Ratio of minimum to maximum transmission is 0.8267. The \l/2 correction factor is Not present.'
_exptl_crystal_colour colorless
_exptl_crystal_density_diffrn 1.157
_exptl_crystal_description block
_exptl_crystal_F_000 4032
_exptl_crystal_size_max 0.24
_exptl_crystal_size_mid 0.12
_exptl_crystal_size_min 0.06
_refine_diff_density_max 1.752
_refine_diff_density_min -1.125
_refine_diff_density_rms 0.062
_refine_ls_extinction_method none
_refine_ls_goodness_of_fit_ref 1.021
_refine_ls_hydrogen_treatment mixed
_refine_ls_matrix_type full
_refine_ls_number_parameters 1224
_refine_ls_number_reflns 20088
_refine_ls_number_restraints 62
_refine_ls_restrained_S_all 1.025
_refine_ls_R_factor_all 0.0553
_refine_ls_R_factor_gt 0.0478
_refine_ls_shift/su_max 0.002
_refine_ls_shift/su_mean 0.000
_refine_ls_structure_factor_coef Fsqd
_refine_ls_weighting_details 'w=1/[\s^2^(Fo^2^)+(0.0586P)^2^+13.5365P] where P=(Fo^2^+2Fc^2^)/3'
_refine_ls_weighting_scheme calc
_refine_ls_wR_factor_gt 0.1220
_refine_ls_wR_factor_ref 0.1290
_reflns_Friedel_coverage 0.000
_reflns_number_gt 17502
_reflns_number_total 20088
_reflns_threshold_expression 'I > 2\s(I)'
_cod_data_source_file d3sc06599e2.cif
_cod_data_source_block ga_230406h_a
_cod_depositor_comments 'Adding full bibliography for 1570851--1570856.cif.'
_cod_database_code 1570856
_shelx_shelxl_version_number 2018/3
_shelx_space_group_comment
;
The symmetry employed for this shelxl refinement is uniquely defined
by the following loop, which should always be used as a source of
symmetry information in preference to the above space-group names.
They are only intended as comments.
;
_shelx_estimated_absorpt_t_max 0.921
_shelx_estimated_absorpt_t_min 0.730
_olex2_refinement_description
;
1. Fixed Uiso
 At 1.2 times of:
  All C(H) groups, All C(H,H) groups
 At 1.5 times of:
  All C(H,H,H) groups
2. Restrained distances
 H11A-H11B = H11C-H11D
 1.6 with sigma of 0.005
 C11-H11A = C11-H11B = C11'-H11C = C11'-H11D
 0.98 with sigma of 0.003
 C14-C13
 1.53 with sigma of 0.002
 C3-H3A = C3-H3B
 0.96 with sigma of 0.002
 C11-C12 = C11'-C12' = C61-C60 = C61'-C60'
 1.53 with sigma of 0.005
3. Rigid bond restraints
 C13, C14
 with sigma for 1-2 distances of 0.02 and sigma for 1-3 distances of 0.02
4. Uiso/Uaniso restraints and constraints
Uanis(C11) \\sim Ueq, Uanis(C11') \\sim Ueq, Uanis(C12') \\sim Ueq, Uanis(C14)
\\sim Ueq, Uanis(C60) \\sim Ueq, Uanis(C61) \\sim Ueq, Uanis(C61') \\sim Ueq:
with sigma of 0.01 and sigma for terminal atoms of 0.02
Uanis(C12) \\sim Ueq: with sigma of 0.005 and sigma for terminal atoms of 0.01
Uanis(C61) \\sim Ueq: with sigma of 0.002 and sigma for terminal atoms of 0.004
Uanis(C60) = Uanis(C60')
5. Others
 Sof(C60')=Sof(H60C)=Sof(H60D)=Sof(C61')=Sof(H61D)=Sof(H61E)=Sof(H61F)=1-FVAR(1)
 Sof(C60)=Sof(H60A)=Sof(H60B)=Sof(C61)=Sof(H61A)=Sof(H61B)=Sof(H61C)=FVAR(1)
 Sof(C11')=Sof(H11C)=Sof(H11D)=Sof(C12')=Sof(H12D)=Sof(H12E)=Sof(H12F)=1-FVAR(2)
 Sof(C11)=Sof(H11A)=Sof(H11B)=Sof(C12)=Sof(H12A)=Sof(H12B)=Sof(H12C)=FVAR(2)
6.a Ternary CH refined with riding coordinates:
 C24(H24), C27(H27), C36(H36), C39(H39), C79(H79), C82(H82), C91(H91), C94(H94)
6.b Secondary CH2 refined with riding coordinates:
 C5(H5A,H5B), C7(H7A,H7B), C13(H13A,H13B), C15(H15A,H15B), C42(H42A,H42B),
 C49(H49A,H49B), C60(H60A,H60B), C60'(H60C,H60D), C62(H62A,H62B), C64(H64A,
 H64B), C68(H68A,H68B), C70(H70A,H70B), C97(H97A,H97B), C104(H10D,H10E)
6.c Aromatic/amide H refined with riding coordinates:
 C20(H20), C21(H21), C22(H22), C32(H32), C33(H33), C34(H34), C44(H44),
 C45(H45), C46(H46), C47(H47), C48(H48), C51(H51), C52(H52), C53(H53), C54(H54),
  C55(H55), C75(H75), C76(H76), C77(H77), C87(H87), C88(H88), C89(H89),
 C99(H99), C100(H100), C101(H101), C102(H102), C103(H103), C106(H106),
 C107(H107), C108(H108), C109(H109), C110(H110)
6.d Idealised Me refined as rotating group:
 C2(H2A,H2B,H2C), C4(H4A,H4B,H4C), C6(H6A,H6B,H6C), C8(H8A,H8B,H8C), C10(H10A,
 H10B,H10C), C12(H12A,H12B,H12C), C12'(H12D,H12E,H12F), C14(H14A,H14B,H14C),
 C16(H16A,H16B,H16C), C25(H25A,H25B,H25C), C26(H26A,H26B,H26C), C28(H28A,H28B,
 H28C), C29(H29A,H29B,H29C), C37(H37A,H37B,H37C), C38(H38A,H38B,H38C), C40(H40A,
 H40B,H40C), C41(H41A,H41B,H41C), C57(H57A,H57B,H57C), C59(H59A,H59B,H59C),
 C61(H61A,H61B,H61C), C61'(H61D,H61E,H61F), C63(H63A,H63B,H63C), C65(H65A,H65B,
 H65C), C67(H67A,H67B,H67C), C69(H69A,H69B,H69C), C71(H71A,H71B,H71C), C80(H80A,
 H80B,H80C), C81(H81A,H81B,H81C), C83(H83A,H83B,H83C), C84(H84A,H84B,H84C),
 C92(H92A,H92B,H92C), C93(H93A,H93B,H93C), C95(H95A,H95B,H95C), C96(H96A,H96B,
 H96C)
;
_olex2_submission_special_instructions 'No special instructions were received'

loop_
_space_group_symop_operation_xyz
'x, y, z'
'-x, y+1/2, -z+1/2'
'-x, -y, -z'
'x, -y-1/2, z-1/2'

loop_
_atom_site_label
_atom_site_type_symbol
_atom_site_fract_x
_atom_site_fract_y
_atom_site_fract_z
_atom_site_U_iso_or_equiv
_atom_site_adp_type
_atom_site_occupancy
_atom_site_site_symmetry_order
_atom_site_calc_flag
_atom_site_refinement_flags_posn
_atom_site_refinement_flags_adp
_atom_site_refinement_flags_occupancy
_atom_site_disorder_assembly
_atom_site_disorder_group
Y1 Y 0.06665(2) 0.41826(2) 0.70390(2) 0.03734(8) Uani 1 1 d . . . . .
Y2 Y 0.42625(2) 0.08682(2) 0.70877(2) 0.03354(7) Uani 1 1 d . . . . .
Al1 Al 0.02393(6) 0.51487(3) 0.74162(7) 0.0581(3) Uani 1 1 d . . . . .
Al2 Al 0.20727(5) 0.43000(4) 0.67841(8) 0.0703(3) Uani 1 1 d . . . . .
Al3 Al 0.28079(5) 0.08239(4) 0.67426(7) 0.0670(3) Uani 1 1 d . . . . .
Al4 Al 0.46561(5) -0.01129(3) 0.73184(7) 0.0552(2) Uani 1 1 d . . . . .
C1 C 0.00294(17) 0.46090(10) 0.8094(2) 0.0519(8) Uani 1 1 d . . . . .
H1A H 0.043(2) 0.4439(14) 0.835(3) 0.083(13) Uiso 1 1 d . . . . .
H1B H -0.0260(19) 0.4372(14) 0.778(2) 0.075(12) Uiso 1 1 d . . . . .
C2 C -0.0355(2) 0.47696(14) 0.8814(3) 0.0796(12) Uani 1 1 d . . . . .
H2A H -0.044138 0.452518 0.917557 0.119 Uiso 1 1 calc GR . . . .
H2B H -0.074722 0.489443 0.858238 0.119 Uiso 1 1 calc GR . . . .
H2C H -0.011771 0.499030 0.913756 0.119 Uiso 1 1 calc GR . . . .
C3 C 0.0479(2) 0.49109(12) 0.6289(2) 0.0664(10) Uani 1 1 d D . . . .
H3A H 0.0905(6) 0.4829(13) 0.625(3) 0.080 Uiso 1 1 d DR . . . .
H3B H 0.0316(19) 0.4696(10) 0.590(2) 0.087(14) Uiso 1 1 d D . . . .
C4 C 0.0409(3) 0.53168(16) 0.5726(3) 0.1000(17) Uani 1 1 d . . . . .
H4A H 0.057009 0.525335 0.518601 0.150 Uiso 1 1 calc GR . . . .
H4B H 0.064329 0.555776 0.598992 0.150 Uiso 1 1 calc GR . . . .
H4C H -0.003086 0.539596 0.564443 0.150 Uiso 1 1 calc GR . . . .
C5 C -0.0508(2) 0.55367(12) 0.7284(3) 0.0817(13) Uani 1 1 d . . . . .
H5A H -0.062180 0.557898 0.668380 0.098 Uiso 1 1 calc R . . . .
H5B H -0.086131 0.539174 0.752789 0.098 Uiso 1 1 calc R . . . .
C6 C -0.0408(2) 0.59705(13) 0.7686(3) 0.0745(11) Uani 1 1 d . . . . .
H6A H -0.005218 0.611370 0.745761 0.112 Uiso 1 1 calc GR . . . .
H6B H -0.032469 0.593299 0.828711 0.112 Uiso 1 1 calc GR . . . .
H6C H -0.078014 0.614881 0.757700 0.112 Uiso 1 1 calc GR . . . .
C7 C 0.0997(2) 0.54560(11) 0.7906(2) 0.0672(10) Uani 1 1 d . . . . .
H7A H 0.136571 0.531148 0.770038 0.081 Uiso 1 1 calc R . . . .
H7B H 0.098856 0.575538 0.768571 0.081 Uiso 1 1 calc R . . . .
C8 C 0.1090(2) 0.54818(14) 0.8849(3) 0.0841(13) Uani 1 1 d . . . . .
H8A H 0.146612 0.564841 0.900649 0.126 Uiso 1 1 calc GR . . . .
H8B H 0.113174 0.518886 0.907974 0.126 Uiso 1 1 calc GR . . . .
H8C H 0.073016 0.562473 0.906784 0.126 Uiso 1 1 calc GR . . . .
C9 C 0.16717(16) 0.43880(12) 0.7892(2) 0.0547(8) Uani 1 1 d . . . . .
H9A H 0.1263(17) 0.4618(12) 0.797(2) 0.060(10) Uiso 1 1 d . . . . .
H9B H 0.1533(18) 0.4108(13) 0.811(2) 0.068(11) Uiso 1 1 d . . . . .
C10 C 0.2212(2) 0.45777(16) 0.8481(3) 0.0815(12) Uani 1 1 d . . . . .
H10A H 0.234680 0.485471 0.825867 0.122 Uiso 1 1 calc GR . . . .
H10B H 0.256111 0.437431 0.851713 0.122 Uiso 1 1 calc GR . . . .
H10C H 0.206544 0.462281 0.903540 0.122 Uiso 1 1 calc GR . . . .
C11 C 0.1494(5) 0.3916(4) 0.6041(5) 0.055(3) Uani 0.55(2) 1 d D U P A 1
H11A H 0.138(2) 0.3636(11) 0.627(4) 0.066 Uiso 0.55(2) 1 d DR . P A 1
H11B H 0.1120(16) 0.4068(18) 0.582(5) 0.066 Uiso 0.55(2) 1 d DR . P A 1
C12 C 0.1926(5) 0.3767(5) 0.5379(8) 0.096(4) Uani 0.55(2) 1 d D U P A 1
H12A H 0.208261 0.402007 0.509370 0.143 Uiso 0.55(2) 1 calc GR . P A 1
H12B H 0.169479 0.358006 0.497410 0.143 Uiso 0.55(2) 1 calc GR . P A 1
H12C H 0.227630 0.360468 0.564616 0.143 Uiso 0.55(2) 1 calc GR . P A 1
C11' C 0.1365(7) 0.4072(5) 0.5896(10) 0.075(4) Uani 0.45(2) 1 d D U P A 2
H11C H 0.122(4) 0.3807(18) 0.615(5) 0.090 Uiso 0.45(2) 1 d DR . P A 2
H11D H 0.104(3) 0.418(2) 0.549(4) 0.090 Uiso 0.45(2) 1 d DR . P A 2
C12' C 0.1703(10) 0.4078(11) 0.5090(10) 0.148(8) Uani 0.45(2) 1 d D U P A 2
H12D H 0.168162 0.436975 0.485008 0.222 Uiso 0.45(2) 1 calc GR . P A 2
H12E H 0.150469 0.387183 0.469234 0.222 Uiso 0.45(2) 1 calc GR . P A 2
H12F H 0.213902 0.399656 0.521209 0.222 Uiso 0.45(2) 1 calc GR . P A 2
C13 C 0.2783(3) 0.3916(2) 0.7027(4) 0.135(2) Uani 1 1 d D U . . .
H13A H 0.284923 0.375250 0.651274 0.162 Uiso 1 1 calc R . . . .
H13B H 0.315350 0.410062 0.714514 0.162 Uiso 1 1 calc R . . . .
C14 C 0.2768(3) 0.35870(18) 0.7734(4) 0.123(2) Uani 1 1 d D U . . .
H14A H 0.247636 0.335413 0.757011 0.184 Uiso 1 1 calc GR . . . .
H14B H 0.263481 0.373115 0.823226 0.184 Uiso 1 1 calc GR . . . .
H14C H 0.318442 0.346511 0.785292 0.184 Uiso 1 1 calc GR . . . .
C15 C 0.2264(3) 0.48887(19) 0.6314(4) 0.1074(18) Uani 1 1 d . . . . .
H15A H 0.189014 0.498331 0.596970 0.129 Uiso 1 1 calc R . . . .
H15B H 0.231628 0.509213 0.678823 0.129 Uiso 1 1 calc R . . . .
C16 C 0.2785(3) 0.4946(2) 0.5826(4) 0.127(2) Uani 1 1 d . . . . .
H16A H 0.271695 0.478404 0.530559 0.190 Uiso 1 1 calc GR . . . .
H16B H 0.316123 0.484007 0.613638 0.190 Uiso 1 1 calc GR . . . .
H16C H 0.283306 0.525469 0.570193 0.190 Uiso 1 1 calc GR . . . .
C17 C -0.00505(11) 0.34280(7) 0.71412(15) 0.0284(5) Uani 1 1 d . . . . .
C18 C -0.05678(12) 0.37135(8) 0.58013(15) 0.0322(5) Uani 1 1 d . . . . .
C19 C -0.04079(13) 0.35122(8) 0.50583(16) 0.0372(6) Uani 1 1 d . . . . .
C20 C -0.08415(16) 0.35179(10) 0.43715(18) 0.0485(7) Uani 1 1 d . . . . .
H20 H -0.074283 0.337913 0.387216 0.058 Uiso 1 1 calc R . . . .
C21 C -0.14069(16) 0.37195(11) 0.4402(2) 0.0558(8) Uani 1 1 d . . . . .
H21 H -0.169743 0.371484 0.393046 0.067 Uiso 1 1 calc R . . . .
C22 C -0.15505(15) 0.39275(10) 0.5114(2) 0.0505(7) Uani 1 1 d . . . . .
H22 H -0.193670 0.407426 0.512421 0.061 Uiso 1 1 calc R . . . .
C23 C -0.11404(13) 0.39283(9) 0.58273(17) 0.0394(6) Uani 1 1 d . . . . .
C24 C -0.13367(14) 0.41659(10) 0.6593(2) 0.0495(7) Uani 1 1 d . . . . .
H24 H -0.102784 0.409586 0.706608 0.059 Uiso 1 1 calc R . . . .
C25 C -0.19786(15) 0.40333(13) 0.6847(2) 0.0604(9) Uani 1 1 d . . . . .
H25A H -0.229204 0.410399 0.639756 0.091 Uiso 1 1 calc GR . . . .
H25B H -0.207126 0.418989 0.735165 0.091 Uiso 1 1 calc GR . . . .
H25C H -0.198394 0.372101 0.695399 0.091 Uiso 1 1 calc GR . . . .
C26 C -0.13242(19) 0.46539(12) 0.6458(3) 0.0733(11) Uani 1 1 d . . . . .
H26A H -0.090681 0.474236 0.632443 0.110 Uiso 1 1 calc GR . . . .
H26B H -0.143307 0.480170 0.696522 0.110 Uiso 1 1 calc GR . . . .
H26C H -0.162447 0.473170 0.599765 0.110 Uiso 1 1 calc GR . . . .
C27 C 0.01981(14) 0.32725(9) 0.49891(17) 0.0418(6) Uani 1 1 d . . . . .
H27 H 0.048430 0.335621 0.547786 0.050 Uiso 1 1 calc R . . . .
C28 C 0.01115(17) 0.27797(10) 0.5016(2) 0.0559(8) Uani 1 1 d . . . . .
H28A H -0.005018 0.269747 0.554599 0.084 Uiso 1 1 calc GR . . . .
H28B H 0.051216 0.263706 0.496162 0.084 Uiso 1 1 calc GR . . . .
H28C H -0.018272 0.268982 0.455723 0.084 Uiso 1 1 calc GR . . . .
C29 C 0.0515(2) 0.33926(13) 0.4203(2) 0.0687(10) Uani 1 1 d . . . . .
H29A H 0.025399 0.329981 0.371267 0.103 Uiso 1 1 calc GR . . . .
H29B H 0.091919 0.324788 0.420808 0.103 Uiso 1 1 calc GR . . . .
H29C H 0.057430 0.370692 0.418393 0.103 Uiso 1 1 calc GR . . . .
C30 C 0.08252(11) 0.32641(8) 0.82229(16) 0.0317(5) Uani 1 1 d . . . . .
C31 C 0.11595(12) 0.29122(9) 0.79283(17) 0.0372(6) Uani 1 1 d . . . . .
C32 C 0.15918(13) 0.27028(10) 0.8476(2) 0.0470(7) Uani 1 1 d . . . . .
H32 H 0.182268 0.246660 0.828036 0.056 Uiso 1 1 calc R . . . .
C33 C 0.16918(14) 0.28312(11) 0.9296(2) 0.0498(7) Uani 1 1 d . . . . .
H33 H 0.199623 0.268959 0.965426 0.060 Uiso 1 1 calc R . . . .
C34 C 0.13493(13) 0.31632(10) 0.95871(18) 0.0432(6) Uani 1 1 d . . . . .
H34 H 0.141358 0.324668 1.015353 0.052 Uiso 1 1 calc R . . . .
C35 C 0.09063(12) 0.33827(8) 0.90695(16) 0.0342(5) Uani 1 1 d . . . . .
C36 C 0.05050(14) 0.37178(8) 0.94639(16) 0.0384(6) Uani 1 1 d . . . . .
H36 H 0.021349 0.384304 0.901709 0.046 Uiso 1 1 calc R . . . .
C37 C 0.01153(15) 0.35085(10) 1.01173(17) 0.0464(7) Uani 1 1 d . . . . .
H37A H -0.010903 0.325836 0.987200 0.070 Uiso 1 1 calc GR . . . .
H37B H -0.018303 0.372034 1.030338 0.070 Uiso 1 1 calc GR . . . .
H37C H 0.038961 0.341348 1.059306 0.070 Uiso 1 1 calc GR . . . .
C38 C 0.08873(17) 0.40901(10) 0.98711(19) 0.0527(8) Uani 1 1 d . . . . .
H38A H 0.116685 0.397588 1.032470 0.079 Uiso 1 1 calc GR . . . .
H38B H 0.060689 0.430374 1.009261 0.079 Uiso 1 1 calc GR . . . .
H38C H 0.113210 0.422821 0.945611 0.079 Uiso 1 1 calc GR . . . .
C39 C 0.10666(13) 0.27416(9) 0.70431(18) 0.0427(6) Uani 1 1 d . . . . .
H39 H 0.073166 0.291640 0.674169 0.051 Uiso 1 1 calc R . . . .
C40 C 0.1650(2) 0.2778(2) 0.6570(3) 0.0950(17) Uani 1 1 d . . . . .
H40A H 0.177969 0.308154 0.655214 0.143 Uiso 1 1 calc GR . . . .
H40B H 0.156227 0.267041 0.600162 0.143 Uiso 1 1 calc GR . . . .
H40C H 0.198276 0.260478 0.685039 0.143 Uiso 1 1 calc GR . . . .
C41 C 0.0858(2) 0.22713(11) 0.7042(3) 0.0703(11) Uani 1 1 d . . . . .
H41A H 0.119503 0.209007 0.728879 0.106 Uiso 1 1 calc GR . . . .
H41B H 0.074984 0.217761 0.646943 0.106 Uiso 1 1 calc GR . . . .
H41C H 0.049334 0.224321 0.736737 0.106 Uiso 1 1 calc GR . . . .
C42 C -0.04754(12) 0.29064(9) 0.81185(16) 0.0370(6) Uani 1 1 d . . . . .
H42A H -0.008049 0.296760 0.844827 0.044 Uiso 1 1 calc R . . . .
H42B H -0.051953 0.258797 0.807601 0.044 Uiso 1 1 calc R . . . .
C43 C -0.10048(13) 0.30821(11) 0.85815(17) 0.0454(7) Uani 1 1 d . . . . .
C44 C -0.13493(15) 0.28028(15) 0.9042(2) 0.0645(10) Uani 1 1 d . . . . .
H44 H -0.129087 0.249851 0.900913 0.077 Uiso 1 1 calc R . . . .
C45 C -0.17890(18) 0.2977(2) 0.9562(2) 0.0903(17) Uani 1 1 d . . . . .
H45 H -0.201680 0.279004 0.989529 0.108 Uiso 1 1 calc R . . . .
C46 C -0.1886(2) 0.3416(2) 0.9583(3) 0.0939(18) Uani 1 1 d . . . . .
H46 H -0.218095 0.353082 0.993304 0.113 Uiso 1 1 calc R . . . .
C47 C -0.1568(2) 0.36865(18) 0.9115(3) 0.0823(13) Uani 1 1 d . . . . .
H47 H -0.164720 0.398899 0.912326 0.099 Uiso 1 1 calc R . . . .
C48 C -0.11232(17) 0.35219(13) 0.8620(2) 0.0606(9) Uani 1 1 d . . . . .
H48 H -0.089502 0.371542 0.829978 0.073 Uiso 1 1 calc R . . . .
C49 C -0.09814(12) 0.29776(8) 0.67005(17) 0.0363(6) Uani 1 1 d . . . . .
H49A H -0.087552 0.303259 0.612285 0.044 Uiso 1 1 calc R . . . .
H49B H -0.132801 0.317312 0.681759 0.044 Uiso 1 1 calc R . . . .
C50 C -0.11983(12) 0.25131(8) 0.67670(16) 0.0347(5) Uani 1 1 d . . . . .
C51 C -0.18074(14) 0.24309(10) 0.6900(2) 0.0526(8) Uani 1 1 d . . . . .
H51 H -0.208398 0.266508 0.697133 0.063 Uiso 1 1 calc R . . . .
C52 C -0.20240(17) 0.20065(11) 0.6931(3) 0.0706(11) Uani 1 1 d . . . . .
H52 H -0.244840 0.195332 0.701521 0.085 Uiso 1 1 calc R . . . .
C53 C -0.16272(16) 0.16643(10) 0.6841(2) 0.0581(9) Uani 1 1 d . . . . .
H53 H -0.177116 0.137525 0.688807 0.070 Uiso 1 1 calc R . . . .
C54 C -0.10297(15) 0.17424(9) 0.6684(2) 0.0495(7) Uani 1 1 d . . . . .
H54 H -0.075529 0.150721 0.661037 0.059 Uiso 1 1 calc R . . . .
C55 C -0.08167(13) 0.21640(9) 0.6631(2) 0.0460(7) Uani 1 1 d . . . . .
H55 H -0.040103 0.221443 0.649807 0.055 Uiso 1 1 calc R . . . .
C56 C 0.34197(17) 0.11723(15) 0.6060(2) 0.0609(9) Uani 1 1 d . . . . .
H56A H 0.3631(19) 0.1422(13) 0.634(2) 0.071(12) Uiso 1 1 d . . . . .
H56B H 0.374(2) 0.1011(13) 0.577(3) 0.073(12) Uiso 1 1 d . . . . .
C57 C 0.2965(2) 0.13600(19) 0.5344(3) 0.0976(16) Uani 1 1 d . . . . .
H57A H 0.318663 0.156975 0.501931 0.146 Uiso 1 1 calc GR . . . .
H57B H 0.261506 0.150373 0.558593 0.146 Uiso 1 1 calc GR . . . .
H57C H 0.280868 0.112351 0.498199 0.146 Uiso 1 1 calc GR . . . .
C58 C 0.32946(14) 0.06239(12) 0.7820(2) 0.0490(7) Uani 1 1 d . . . . .
H58A H 0.3474(16) 0.0870(11) 0.815(2) 0.050(9) Uiso 1 1 d . . . . .
H58B H 0.3629(16) 0.0403(11) 0.781(2) 0.050(9) Uiso 1 1 d . . . . .
C59 C 0.27902(18) 0.04108(15) 0.8326(3) 0.0743(11) Uani 1 1 d . . . . .
H59A H 0.264318 0.014358 0.804918 0.111 Uiso 1 1 calc GR . . . .
H59B H 0.244118 0.061130 0.836111 0.111 Uiso 1 1 calc GR . . . .
H59C H 0.296803 0.034293 0.888696 0.111 Uiso 1 1 calc GR . . . .
C60 C 0.2577(6) 0.0327(5) 0.5974(10) 0.100(3) Uani 0.564(11) 1 d D U P B 1
H60A H 0.246939 0.044950 0.541437 0.120 Uiso 0.564(11) 1 calc R . P B 1
H60B H 0.295201 0.014648 0.593304 0.120 Uiso 0.564(11) 1 calc R . P B 1
C61 C 0.2050(5) 0.0031(4) 0.6184(8) 0.128(5) Uani 0.564(11) 1 d D U P B 1
H61A H 0.218032 -0.014206 0.667567 0.192 Uiso 0.564(11) 1 calc GR . P B 1
H61B H 0.194291 -0.016260 0.571361 0.192 Uiso 0.564(11) 1 calc GR . P B 1
H61C H 0.168645 0.020494 0.629883 0.192 Uiso 0.564(11) 1 calc GR . P B 1
C60' C 0.2356(8) 0.0340(6) 0.6146(14) 0.100(3) Uani 0.436(11) 1 d D . P B 2
H60C H 0.206860 0.022109 0.654122 0.120 Uiso 0.436(11) 1 calc R . P B 2
H60D H 0.209131 0.047595 0.569199 0.120 Uiso 0.436(11) 1 calc R . P B 2
C61' C 0.2657(9) -0.0053(5) 0.5759(12) 0.155(8) Uani 0.436(11) 1 d D U P B 2
H61D H 0.289858 0.004328 0.530181 0.233 Uiso 0.436(11) 1 calc GR . P B 2
H61E H 0.233295 -0.025442 0.554670 0.233 Uiso 0.436(11) 1 calc GR . P B 2
H61F H 0.293190 -0.019801 0.618181 0.233 Uiso 0.436(11) 1 calc GR . P B 2
C62 C 0.2160(2) 0.1211(2) 0.7076(3) 0.1041(18) Uani 1 1 d . . . . .
H62A H 0.206975 0.141815 0.661486 0.125 Uiso 1 1 calc R . . . .
H62B H 0.178063 0.103444 0.711914 0.125 Uiso 1 1 calc R . . . .
C63 C 0.2250(3) 0.14624(17) 0.7836(4) 0.119(2) Uani 1 1 d . . . . .
H63A H 0.254743 0.169588 0.775772 0.178 Uiso 1 1 calc GR . . . .
H63B H 0.241058 0.127401 0.829098 0.178 Uiso 1 1 calc GR . . . .
H63C H 0.185208 0.158683 0.797276 0.178 Uiso 1 1 calc GR . . . .
C64 C 0.4349(2) 0.01826(12) 0.6197(2) 0.0725(11) Uani 1 1 d . . . . .
H64A H 0.392231 0.029704 0.621607 0.087 Uiso 1 1 calc R . . . .
H64B H 0.463035 0.042020 0.605233 0.087 Uiso 1 1 calc R . . . .
C65 C 0.4373(5) -0.0203(3) 0.5575(5) 0.174(4) Uani 1 1 d . . . . .
H65A H 0.422426 -0.010552 0.501753 0.261 Uiso 1 1 calc GR . . . .
H65B H 0.410735 -0.043798 0.575110 0.261 Uiso 1 1 calc GR . . . .
H65C H 0.480123 -0.030648 0.556620 0.261 Uiso 1 1 calc GR . . . .
C66 C 0.49250(14) 0.03884(9) 0.8120(2) 0.0447(7) Uani 1 1 d . . . . .
H66A H 0.4607(16) 0.0539(11) 0.841(2) 0.052(9) Uiso 1 1 d . . . . .
H66B H 0.5187(16) 0.0622(11) 0.793(2) 0.053(9) Uiso 1 1 d . . . . .
C67 C 0.5332(2) 0.01905(14) 0.8858(3) 0.0766(11) Uani 1 1 d . . . . .
H67A H 0.545006 0.041814 0.926211 0.115 Uiso 1 1 calc GR . . . .
H67B H 0.570727 0.006284 0.865146 0.115 Uiso 1 1 calc GR . . . .
H67C H 0.509609 -0.003442 0.912584 0.115 Uiso 1 1 calc GR . . . .
C68 C 0.39378(19) -0.04374(11) 0.7715(3) 0.0677(10) Uani 1 1 d . . . . .
H68A H 0.355327 -0.029154 0.749020 0.081 Uiso 1 1 calc R . . . .
H68B H 0.393915 -0.073052 0.746629 0.081 Uiso 1 1 calc R . . . .
C69 C 0.3898(2) -0.04899(15) 0.8649(3) 0.0842(13) Uani 1 1 d . . . . .
H69A H 0.353448 -0.066582 0.875458 0.126 Uiso 1 1 calc GR . . . .
H69B H 0.386029 -0.020420 0.890489 0.126 Uiso 1 1 calc GR . . . .
H69C H 0.427491 -0.063330 0.888792 0.126 Uiso 1 1 calc GR . . . .
C70 C 0.5363(3) -0.05078(12) 0.7142(4) 0.105(2) Uani 1 1 d . . . . .
H70A H 0.537590 -0.055649 0.653667 0.126 Uiso 1 1 calc R . . . .
H70B H 0.575247 -0.035728 0.733368 0.126 Uiso 1 1 calc R . . . .
C71 C 0.5360(2) -0.09300(14) 0.7549(3) 0.0802(12) Uani 1 1 d . . . . .
H71A H 0.500818 -0.110085 0.731220 0.120 Uiso 1 1 calc GR . . . .
H71B H 0.532203 -0.089013 0.814608 0.120 Uiso 1 1 calc GR . . . .
H71C H 0.574867 -0.108246 0.746294 0.120 Uiso 1 1 calc GR . . . .
C72 C 0.50173(11) 0.16012(7) 0.73975(15) 0.0301(5) Uani 1 1 d . . . . .
C73 C 0.41455(11) 0.17539(8) 0.83208(16) 0.0313(5) Uani 1 1 d . . . . .
C74 C 0.40524(12) 0.16184(8) 0.91396(16) 0.0353(5) Uani 1 1 d . . . . .
C75 C 0.36127(13) 0.18318(10) 0.95816(18) 0.0439(6) Uani 1 1 d . . . . .
H75 H 0.353881 0.173536 1.012497 0.053 Uiso 1 1 calc R . . . .
C76 C 0.32835(14) 0.21791(11) 0.9248(2) 0.0497(7) Uani 1 1 d . . . . .
H76 H 0.297975 0.231764 0.955358 0.060 Uiso 1 1 calc R . . . .
C77 C 0.33984(13) 0.23249(10) 0.8463(2) 0.0459(7) Uani 1 1 d . . . . .
H77 H 0.318386 0.257310 0.824408 0.055 Uiso 1 1 calc R . . . .
C78 C 0.38213(12) 0.21168(9) 0.79839(17) 0.0368(6) Uani 1 1 d . . . . .
C79 C 0.39158(13) 0.23009(9) 0.71306(18) 0.0429(6) Uani 1 1 d . . . . .
H79 H 0.419623 0.210079 0.684545 0.051 Uiso 1 1 calc R . . . .
C80 C 0.42294(17) 0.27457(11) 0.7205(2) 0.0606(9) Uani 1 1 d . . . . .
H80A H 0.395933 0.294820 0.747657 0.091 Uiso 1 1 calc GR . . . .
H80B H 0.430298 0.285355 0.664880 0.091 Uiso 1 1 calc GR . . . .
H80C H 0.462651 0.271969 0.753548 0.091 Uiso 1 1 calc GR . . . .
C81 C 0.33129(16) 0.23459(13) 0.6586(2) 0.0649(10) Uani 1 1 d . . . . .
H81A H 0.308628 0.207072 0.657802 0.097 Uiso 1 1 calc GR . . . .
H81B H 0.340762 0.242199 0.601894 0.097 Uiso 1 1 calc GR . . . .
H81C H 0.305688 0.257376 0.681022 0.097 Uiso 1 1 calc GR . . . .
C82 C 0.44499(14) 0.12707(9) 0.95846(17) 0.0421(6) Uani 1 1 d . . . . .
H82 H 0.472988 0.114677 0.917744 0.050 Uiso 1 1 calc R . . . .
C83 C 0.4073(2) 0.08979(11) 0.9921(2) 0.0640(10) Uani 1 1 d . . . . .
H83A H 0.380153 0.101007 1.033323 0.096 Uiso 1 1 calc GR . . . .
H83B H 0.435625 0.068186 1.018316 0.096 Uiso 1 1 calc GR . . . .
H83C H 0.381955 0.076319 0.946309 0.096 Uiso 1 1 calc GR . . . .
C84 C 0.48587(15) 0.14699(11) 1.03012(19) 0.0513(7) Uani 1 1 d . . . . .
H84A H 0.508036 0.172093 1.009763 0.077 Uiso 1 1 calc GR . . . .
H84B H 0.515973 0.125417 1.052301 0.077 Uiso 1 1 calc GR . . . .
H84C H 0.459761 0.156195 1.074148 0.077 Uiso 1 1 calc GR . . . .
C85 C 0.55268(12) 0.13312(8) 0.61380(16) 0.0342(5) Uani 1 1 d . . . . .
C86 C 0.61135(13) 0.11340(8) 0.62745(19) 0.0406(6) Uani 1 1 d . . . . .
C87 C 0.65192(15) 0.11412(10) 0.5639(2) 0.0554(8) Uani 1 1 d . . . . .
H87 H 0.691833 0.101317 0.573157 0.067 Uiso 1 1 calc R . . . .
C88 C 0.63565(17) 0.13282(12) 0.4885(2) 0.0609(9) Uani 1 1 d . . . . .
H88 H 0.664294 0.133289 0.446518 0.073 Uiso 1 1 calc R . . . .
C89 C 0.57748(16) 0.15100(10) 0.4738(2) 0.0520(8) Uani 1 1 d . . . . .
H89 H 0.566230 0.163512 0.421089 0.062 Uiso 1 1 calc R . . . .
C90 C 0.53492(13) 0.15135(8) 0.53489(17) 0.0393(6) Uani 1 1 d . . . . .
C91 C 0.47235(14) 0.17262(9) 0.51561(17) 0.0430(6) Uani 1 1 d . . . . .
H91 H 0.444848 0.163790 0.559974 0.052 Uiso 1 1 calc R . . . .
C92 C 0.47756(17) 0.22206(10) 0.5179(3) 0.0606(9) Uani 1 1 d . . . . .
H92A H 0.494173 0.231295 0.573183 0.091 Uiso 1 1 calc GR . . . .
H92B H 0.436368 0.234855 0.505628 0.091 Uiso 1 1 calc GR . . . .
H92C H 0.505471 0.231665 0.476221 0.091 Uiso 1 1 calc GR . . . .
C93 C 0.4412(2) 0.15798(16) 0.4325(2) 0.0801(12) Uani 1 1 d . . . . .
H93A H 0.467124 0.166219 0.387639 0.120 Uiso 1 1 calc GR . . . .
H93B H 0.400419 0.171841 0.423666 0.120 Uiso 1 1 calc GR . . . .
H93C H 0.436023 0.126450 0.432844 0.120 Uiso 1 1 calc GR . . . .
C94 C 0.63123(13) 0.08940(9) 0.7073(2) 0.0449(7) Uani 1 1 d . . . . .
H94 H 0.600739 0.096433 0.749129 0.054 Uiso 1 1 calc R . . . .
C95 C 0.62815(16) 0.04082(10) 0.6912(3) 0.0612(9) Uani 1 1 d . . . . .
H95A H 0.586346 0.033050 0.668240 0.092 Uiso 1 1 calc GR . . . .
H95B H 0.637584 0.025224 0.743457 0.092 Uiso 1 1 calc GR . . . .
H95C H 0.658522 0.032932 0.651435 0.092 Uiso 1 1 calc GR . . . .
C96 C 0.69604(14) 0.10128(11) 0.7450(2) 0.0584(9) Uani 1 1 d . . . . .
H96A H 0.727028 0.093717 0.705931 0.088 Uiso 1 1 calc GR . . . .
H96B H 0.704738 0.085280 0.797038 0.088 Uiso 1 1 calc GR . . . .
H96C H 0.697883 0.132450 0.756334 0.088 Uiso 1 1 calc GR . . . .
C97 C 0.54403(12) 0.21150(8) 0.84748(16) 0.0358(5) Uani 1 1 d . . . . .
H97A H 0.505151 0.203983 0.873182 0.043 Uiso 1 1 calc R . . . .
H97B H 0.546258 0.243475 0.844355 0.043 Uiso 1 1 calc R . . . .
C98 C 0.59840(13) 0.19553(10) 0.90362(18) 0.0422(6) Uani 1 1 d . . . . .
C99 C 0.63063(14) 0.22472(12) 0.95678(19) 0.0512(7) Uani 1 1 d . . . . .
H99 H 0.619758 0.254530 0.954860 0.061 Uiso 1 1 calc R . . . .
C100 C 0.67836(17) 0.21065(17) 1.0124(2) 0.0740(12) Uani 1 1 d . . . . .
H100 H 0.700180 0.230682 1.048388 0.089 Uiso 1 1 calc R . . . .
C101 C 0.6939(2) 0.1673(2) 1.0150(3) 0.0941(17) Uani 1 1 d . . . . .
H101 H 0.726690 0.157507 1.052805 0.113 Uiso 1 1 calc R . . . .
C102 C 0.6622(2) 0.13816(17) 0.9631(3) 0.0903(15) Uani 1 1 d . . . . .
H102 H 0.673270 0.108380 0.965342 0.108 Uiso 1 1 calc R . . . .
C103 C 0.61450(18) 0.15199(12) 0.9077(2) 0.0635(9) Uani 1 1 d . . . . .
H103 H 0.592651 0.131680 0.872308 0.076 Uiso 1 1 calc R . . . .
C104 C 0.59403(12) 0.20647(8) 0.71401(18) 0.0381(6) Uani 1 1 d . . . . .
H10D H 0.581724 0.203001 0.654068 0.046 Uiso 1 1 calc R . . . .
H10E H 0.628906 0.186356 0.728157 0.046 Uiso 1 1 calc R . . . .
C105 C 0.61636(12) 0.25232(8) 0.72938(17) 0.0351(5) Uani 1 1 d . . . . .
C106 C 0.67138(12) 0.26079(9) 0.77641(18) 0.0402(6) Uani 1 1 d . . . . .
H106 H 0.694182 0.237436 0.801909 0.048 Uiso 1 1 calc R . . . .
C107 C 0.69367(13) 0.30259(10) 0.7869(2) 0.0465(7) Uani 1 1 d . . . . .
H107 H 0.731640 0.307668 0.818962 0.056 Uiso 1 1 calc R . . . .
C108 C 0.66075(14) 0.33698(9) 0.7508(2) 0.0464(7) Uani 1 1 d . . . . .
H108 H 0.675435 0.365777 0.758936 0.056 Uiso 1 1 calc R . . . .
C109 C 0.60669(15) 0.32915(9) 0.7031(2) 0.0502(7) Uani 1 1 d . . . . .
H109 H 0.584217 0.352652 0.677638 0.060 Uiso 1 1 calc R . . . .
C110 C 0.58460(13) 0.28736(9) 0.69187(19) 0.0441(6) Uani 1 1 d . . . . .
H110 H 0.547347 0.282447 0.658164 0.053 Uiso 1 1 calc R . . . .
N1 N -0.01151(10) 0.37157(6) 0.65054(12) 0.0308(4) Uani 1 1 d . . . . .
N2 N 0.04513(9) 0.35362(6) 0.76648(12) 0.0297(4) Uani 1 1 d . . . . .
N3 N -0.04350(10) 0.30848(7) 0.72747(13) 0.0317(4) Uani 1 1 d . . . . .
N4 N 0.45202(9) 0.14868(6) 0.78253(13) 0.0308(4) Uani 1 1 d . . . . .
N5 N 0.50724(10) 0.13266(6) 0.67542(13) 0.0316(4) Uani 1 1 d . . . . .
N6 N 0.54061(10) 0.19406(7) 0.76252(13) 0.0338(5) Uani 1 1 d . . . . .

loop_
_atom_site_aniso_label
_atom_site_aniso_U_11
_atom_site_aniso_U_22
_atom_site_aniso_U_33
_atom_site_aniso_U_23
_atom_site_aniso_U_13
_atom_site_aniso_U_12
Y1 0.04402(14) 0.03391(13) 0.03365(13) 0.00176(9) -0.00029(10) -0.01329(9)
Y2 0.03205(12) 0.03260(12) 0.03620(13) 0.00110(9) 0.00413(9) -0.00223(8)
Al1 0.0823(7) 0.0306(4) 0.0583(6) 0.0039(4) -0.0161(5) -0.0070(4)
Al2 0.0583(6) 0.0831(8) 0.0719(7) -0.0127(6) 0.0209(5) -0.0316(6)
Al3 0.0397(5) 0.0934(9) 0.0665(7) 0.0227(6) -0.0058(5) -0.0137(5)
Al4 0.0673(6) 0.0286(4) 0.0722(6) -0.0015(4) 0.0218(5) -0.0047(4)
C1 0.066(2) 0.0327(15) 0.0556(18) 0.0004(13) -0.0083(16) 0.0008(14)
C2 0.101(3) 0.063(2) 0.076(3) -0.003(2) 0.015(2) 0.020(2)
C3 0.091(3) 0.052(2) 0.054(2) 0.0119(16) -0.0130(19) -0.0199(19)
C4 0.143(5) 0.080(3) 0.075(3) 0.029(2) -0.007(3) -0.033(3)
C5 0.094(3) 0.0420(19) 0.104(3) 0.007(2) -0.031(3) -0.0008(19)
C6 0.081(3) 0.063(2) 0.077(3) -0.006(2) -0.003(2) 0.010(2)
C7 0.090(3) 0.0369(17) 0.073(2) -0.0039(16) -0.011(2) -0.0079(17)
C8 0.104(3) 0.064(2) 0.080(3) -0.014(2) -0.020(2) -0.007(2)
C9 0.0528(19) 0.058(2) 0.0525(18) 0.0020(15) -0.0045(15) -0.0140(16)
C10 0.065(2) 0.092(3) 0.084(3) -0.013(2) -0.019(2) -0.007(2)
C11 0.051(5) 0.065(6) 0.051(4) -0.009(3) 0.019(3) -0.019(4)
C12 0.084(6) 0.121(8) 0.087(6) -0.037(5) 0.041(5) -0.032(5)
C11' 0.054(6) 0.057(6) 0.115(8) 0.003(5) 0.019(6) -0.006(5)
C12' 0.136(12) 0.209(18) 0.100(10) -0.022(11) 0.011(9) -0.076(12)
C13 0.084(4) 0.152(6) 0.176(7) 0.012(5) 0.052(4) 0.020(4)
C14 0.083(3) 0.099(4) 0.182(6) -0.044(4) -0.022(4) 0.022(3)
C15 0.102(4) 0.113(4) 0.110(4) -0.004(3) 0.027(3) -0.057(3)
C16 0.151(6) 0.119(5) 0.117(5) -0.005(4) 0.058(4) -0.044(4)
C17 0.0305(12) 0.0262(11) 0.0291(12) -0.0029(9) 0.0058(9) -0.0005(9)
C18 0.0363(13) 0.0280(12) 0.0316(12) 0.0042(10) -0.0013(10) -0.0076(10)
C19 0.0477(15) 0.0314(13) 0.0320(13) 0.0032(10) -0.0001(11) -0.0080(11)
C20 0.064(2) 0.0462(16) 0.0342(14) -0.0006(12) -0.0055(13) -0.0061(14)
C21 0.061(2) 0.0572(19) 0.0464(17) 0.0048(14) -0.0186(15) -0.0038(16)
C22 0.0424(16) 0.0500(17) 0.0570(19) 0.0032(14) -0.0105(14) -0.0011(13)
C23 0.0394(14) 0.0343(13) 0.0436(15) 0.0010(11) -0.0022(11) -0.0052(11)
C24 0.0372(15) 0.0518(18) 0.0592(19) -0.0100(14) 0.0011(13) 0.0006(13)
C25 0.0420(17) 0.068(2) 0.071(2) -0.0095(18) 0.0066(16) 0.0013(15)
C26 0.064(2) 0.051(2) 0.107(3) -0.025(2) 0.020(2) -0.0048(17)
C27 0.0516(16) 0.0384(14) 0.0357(14) -0.0048(11) 0.0055(12) -0.0037(12)
C28 0.064(2) 0.0371(16) 0.066(2) -0.0068(14) 0.0004(16) 0.0018(14)
C29 0.081(3) 0.073(2) 0.056(2) 0.0052(18) 0.0274(19) 0.004(2)
C30 0.0297(12) 0.0284(12) 0.0369(13) 0.0007(10) 0.0009(10) -0.0034(9)
C31 0.0325(13) 0.0350(13) 0.0441(15) -0.0017(11) 0.0023(11) 0.0010(10)
C32 0.0359(15) 0.0441(16) 0.0606(19) -0.0034(14) 0.0005(13) 0.0097(12)
C33 0.0375(15) 0.0565(18) 0.0538(18) 0.0059(14) -0.0093(13) 0.0087(13)
C34 0.0420(15) 0.0467(16) 0.0397(15) 0.0028(12) -0.0055(12) -0.0023(12)
C35 0.0364(13) 0.0321(13) 0.0337(13) 0.0011(10) -0.0011(10) -0.0027(10)
C36 0.0511(16) 0.0333(13) 0.0303(13) 0.0001(10) -0.0001(11) 0.0022(11)
C37 0.0573(18) 0.0479(16) 0.0348(14) 0.0028(12) 0.0092(13) 0.0061(14)
C38 0.076(2) 0.0420(16) 0.0394(16) -0.0054(12) -0.0008(15) -0.0071(15)
C39 0.0365(14) 0.0435(15) 0.0478(16) -0.0124(12) 0.0020(12) 0.0053(12)
C40 0.063(2) 0.153(5) 0.072(3) -0.047(3) 0.026(2) -0.025(3)
C41 0.078(3) 0.0438(18) 0.084(3) -0.0166(17) -0.026(2) 0.0042(17)
C42 0.0365(14) 0.0388(14) 0.0360(13) 0.0105(11) 0.0041(11) -0.0054(11)
C43 0.0329(14) 0.070(2) 0.0329(14) 0.0058(13) 0.0014(11) -0.0047(13)
C44 0.0379(16) 0.108(3) 0.0479(18) 0.0260(19) 0.0033(14) -0.0090(17)
C45 0.044(2) 0.179(6) 0.050(2) 0.033(3) 0.0112(16) -0.006(3)
C46 0.050(2) 0.180(6) 0.052(2) -0.007(3) 0.0059(18) 0.031(3)
C47 0.067(3) 0.117(4) 0.063(2) -0.020(2) 0.005(2) 0.029(2)
C48 0.057(2) 0.072(2) 0.0530(19) -0.0085(17) 0.0059(15) 0.0114(17)
C49 0.0345(13) 0.0325(13) 0.0412(14) 0.0038(11) -0.0012(11) -0.0055(10)
C50 0.0352(13) 0.0305(13) 0.0389(14) 0.0001(10) 0.0062(11) -0.0063(10)
C51 0.0428(16) 0.0350(15) 0.083(2) -0.0082(15) 0.0236(16) -0.0048(12)
C52 0.0494(19) 0.0457(18) 0.121(3) -0.008(2) 0.037(2) -0.0157(15)
C53 0.064(2) 0.0317(15) 0.082(2) -0.0051(15) 0.0244(18) -0.0130(14)
C54 0.0533(18) 0.0341(14) 0.0631(19) 0.0029(13) 0.0174(15) 0.0043(13)
C55 0.0355(14) 0.0389(15) 0.0649(19) 0.0080(13) 0.0137(13) -0.0012(11)
C56 0.0455(19) 0.084(3) 0.0522(19) 0.0135(18) -0.0048(15) -0.0059(18)
C57 0.073(3) 0.137(5) 0.079(3) 0.042(3) -0.019(2) -0.003(3)
C58 0.0381(16) 0.0573(19) 0.0521(18) 0.0085(15) 0.0077(13) -0.0028(14)
C59 0.053(2) 0.087(3) 0.085(3) 0.027(2) 0.0218(19) -0.0020(19)
C60 0.075(7) 0.134(5) 0.089(6) 0.005(5) -0.009(5) -0.043(6)
C61 0.125(6) 0.126(6) 0.135(6) 0.004(4) 0.017(4) -0.012(4)
C60' 0.075(7) 0.134(5) 0.089(6) 0.005(5) -0.009(5) -0.043(6)
C61' 0.166(14) 0.105(10) 0.184(14) -0.009(10) -0.069(11) -0.008(10)
C62 0.060(3) 0.155(5) 0.097(4) 0.031(4) 0.007(2) 0.026(3)
C63 0.086(3) 0.077(3) 0.185(6) -0.021(4) -0.048(4) 0.022(3)
C64 0.103(3) 0.049(2) 0.066(2) -0.0106(17) 0.013(2) -0.012(2)
C65 0.240(10) 0.149(7) 0.137(6) -0.065(5) 0.040(6) -0.059(7)
C66 0.0398(15) 0.0330(14) 0.0622(19) 0.0079(13) 0.0098(14) 0.0027(12)
C67 0.073(3) 0.068(2) 0.088(3) 0.028(2) -0.003(2) 0.015(2)
C68 0.069(2) 0.0376(17) 0.098(3) 0.0020(17) 0.015(2) -0.0100(16)
C69 0.075(3) 0.070(3) 0.110(4) 0.035(2) 0.025(2) -0.001(2)
C70 0.122(4) 0.0338(18) 0.170(5) 0.004(2) 0.091(4) 0.007(2)
C71 0.090(3) 0.069(3) 0.084(3) 0.004(2) 0.022(2) 0.027(2)
C72 0.0285(12) 0.0255(11) 0.0365(13) 0.0074(10) 0.0030(10) 0.0051(9)
C73 0.0286(12) 0.0290(12) 0.0372(13) -0.0010(10) 0.0077(10) 0.0006(9)
C74 0.0347(13) 0.0331(13) 0.0387(14) -0.0012(11) 0.0070(11) -0.0027(10)
C75 0.0407(15) 0.0516(17) 0.0407(15) -0.0035(12) 0.0126(12) -0.0026(12)
C76 0.0380(15) 0.0576(18) 0.0551(18) -0.0106(15) 0.0153(13) 0.0079(13)
C77 0.0354(14) 0.0436(16) 0.0594(18) -0.0028(13) 0.0076(13) 0.0121(12)
C78 0.0314(13) 0.0350(13) 0.0445(15) 0.0027(11) 0.0053(11) 0.0037(10)
C79 0.0388(15) 0.0409(15) 0.0497(16) 0.0118(12) 0.0092(12) 0.0121(12)
C80 0.061(2) 0.0416(17) 0.081(2) 0.0170(16) 0.0224(18) 0.0095(15)
C81 0.053(2) 0.079(2) 0.062(2) 0.0208(18) -0.0011(16) 0.0167(18)
C82 0.0570(17) 0.0369(14) 0.0330(13) 0.0029(11) 0.0072(12) 0.0040(12)
C83 0.096(3) 0.0494(19) 0.0461(18) 0.0106(14) 0.0016(18) -0.0168(18)
C84 0.0568(19) 0.0551(18) 0.0417(16) 0.0027(14) 0.0010(14) 0.0055(15)
C85 0.0366(13) 0.0253(12) 0.0424(14) -0.0007(10) 0.0141(11) -0.0010(10)
C86 0.0371(14) 0.0296(13) 0.0568(17) 0.0031(12) 0.0159(12) 0.0012(11)
C87 0.0462(17) 0.0464(17) 0.077(2) 0.0054(16) 0.0290(16) 0.0061(13)
C88 0.064(2) 0.059(2) 0.064(2) 0.0050(17) 0.0370(18) 0.0045(16)
C89 0.063(2) 0.0481(17) 0.0474(17) 0.0036(13) 0.0227(15) -0.0002(15)
C90 0.0495(16) 0.0307(13) 0.0393(14) -0.0005(11) 0.0142(12) -0.0008(11)
C91 0.0495(16) 0.0432(15) 0.0369(14) 0.0050(12) 0.0072(12) 0.0005(12)
C92 0.057(2) 0.0429(17) 0.084(2) 0.0144(16) 0.0186(18) 0.0088(15)
C93 0.086(3) 0.098(3) 0.054(2) -0.012(2) -0.011(2) 0.013(2)
C94 0.0316(14) 0.0376(15) 0.0666(19) 0.0101(13) 0.0113(13) 0.0037(11)
C95 0.0541(19) 0.0376(16) 0.092(3) 0.0121(16) 0.0068(18) 0.0035(14)
C96 0.0361(16) 0.0524(19) 0.087(3) 0.0142(17) 0.0058(16) -0.0007(14)
C97 0.0318(13) 0.0342(13) 0.0419(14) -0.0027(11) 0.0059(11) 0.0008(10)
C98 0.0355(14) 0.0507(16) 0.0414(15) 0.0053(12) 0.0089(12) 0.0049(12)
C99 0.0384(15) 0.070(2) 0.0449(16) 0.0027(15) 0.0037(13) -0.0006(14)
C100 0.0467(19) 0.125(4) 0.049(2) -0.001(2) -0.0012(15) 0.006(2)
C101 0.072(3) 0.151(5) 0.058(2) 0.013(3) -0.003(2) 0.054(3)
C102 0.102(3) 0.098(3) 0.071(3) 0.017(2) 0.007(3) 0.059(3)
C103 0.073(2) 0.058(2) 0.060(2) 0.0070(16) 0.0063(17) 0.0247(18)
C104 0.0351(13) 0.0312(13) 0.0497(15) 0.0028(11) 0.0145(12) -0.0007(10)
C105 0.0336(13) 0.0306(13) 0.0422(14) 0.0006(10) 0.0100(11) 0.0002(10)
C106 0.0330(13) 0.0375(14) 0.0509(16) 0.0038(12) 0.0083(12) 0.0048(11)
C107 0.0348(14) 0.0470(16) 0.0576(18) -0.0052(14) 0.0028(13) -0.0035(12)
C108 0.0485(17) 0.0323(14) 0.0591(18) -0.0053(12) 0.0097(14) -0.0058(12)
C109 0.0513(18) 0.0312(14) 0.068(2) 0.0062(13) 0.0018(15) 0.0041(12)
C110 0.0387(15) 0.0365(14) 0.0562(17) 0.0037(12) -0.0039(13) -0.0002(11)
N1 0.0337(11) 0.0296(10) 0.0288(10) 0.0017(8) 0.0004(8) -0.0062(8)
N2 0.0322(10) 0.0262(10) 0.0306(10) 0.0000(8) 0.0003(8) -0.0020(8)
N3 0.0331(11) 0.0308(10) 0.0313(10) 0.0039(8) 0.0023(8) -0.0060(8)
N4 0.0301(10) 0.0285(10) 0.0345(11) 0.0034(8) 0.0079(8) 0.0035(8)
N5 0.0335(11) 0.0270(10) 0.0353(11) 0.0031(8) 0.0085(9) 0.0010(8)
N6 0.0345(11) 0.0287(10) 0.0390(11) 0.0001(9) 0.0083(9) 0.0000(8)

loop_
_atom_type_symbol
_atom_type_description
_atom_type_scat_dispersion_real
_atom_type_scat_dispersion_imag
_atom_type_scat_source
C C 0.0148 0.0070 'International Tables Vol C Tables 4.2.6.8 and 6.1.1.4'
H H 0.0000 0.0000 'International Tables Vol C Tables 4.2.6.8 and 6.1.1.4'
Al Al 0.1764 0.1845 'International Tables Vol C Tables 4.2.6.8 and 6.1.1.4'
N N 0.0253 0.0136 'International Tables Vol C Tables 4.2.6.8 and 6.1.1.4'
Y Y -0.4641 1.6216 'International Tables Vol C Tables 4.2.6.8 and 6.1.1.4'

loop_
_geom_angle_atom_site_label_1
_geom_angle_atom_site_label_2
_geom_angle_atom_site_label_3
_geom_angle
_geom_angle_site_symmetry_1
_geom_angle_site_symmetry_3
_geom_angle_publ_flag
Al1 Y1 H1A 55.2(11) . . ?
Al1 Y1 H1B 55.4(10) . . ?
Al1 Y1 H3A 54.0(7) . . ?
Al1 Y1 H3B 58.1(5) . . ?
Al1 Y1 H9A 59.5(9) . . ?
Al1 Y1 H9B 99.8(9) . . ?
Al1 Y1 H11B 117.1(11) . . ?
Al1 Y1 H11C 140.9(5) . . ?
Al2 Y1 Al1 102.35(3) . . ?
Al2 Y1 H1A 111.1(11) . . ?
Al2 Y1 H1B 150.0(10) . . ?
Al2 Y1 H3A 65.9(2) . . ?
Al2 Y1 H3B 94.3(9) . . ?
Al2 Y1 H9A 61.2(9) . . ?
Al2 Y1 H9B 53.4(9) . . ?
Al2 Y1 H11B 54.7(12) . . ?
Al2 Y1 H11C 53.9(16) . . ?
C1 Y1 Al1 40.03(7) . . ?
C1 Y1 Al2 126.13(8) . . ?
C1 Y1 H1A 23.9(11) . . ?
C1 Y1 H1B 24.0(10) . . ?
C1 Y1 H3A 94.0(7) . . ?
C1 Y1 H3B 90.8(8) . . ?
C1 Y1 H9A 65.4(9) . . ?
C1 Y1 H9B 90.0(9) . . ?
C1 Y1 C11 165.9(2) . . ?
C1 Y1 H11B 156.1(9) . . ?
C1 Y1 H11C 178.9(11) . . ?
C1 Y1 C17 93.54(9) . . ?
H1A Y1 H1B 41.1(13) . . ?
H1A Y1 H3A 105.3(14) . . ?
H1A Y1 H3B 111.8(13) . . ?
H1A Y1 H9A 51.4(14) . . ?
H1A Y1 H9B 66.9(14) . . ?
H1A Y1 H11B 164.1(19) . . ?
H1A Y1 H11C 155(2) . . ?
H1B Y1 H3A 105.6(10) . . ?
H1B Y1 H3B 89.6(13) . . ?
H1B Y1 H9A 89.0(13) . . ?
H1B Y1 H9B 106.5(13) . . ?
H1B Y1 H11B 149.8(12) . . ?
H1B Y1 H11C 155.9(18) . . ?
C3 Y1 Al1 40.10(10) . . ?
C3 Y1 Al2 87.57(11) . . ?
C3 Y1 C1 78.12(12) . . ?
C3 Y1 H1A 95.2(11) . . ?
C3 Y1 H1B 85.2(9) . . ?
C3 Y1 H3A 21.88(8) . . ?
C3 Y1 H3B 21.78(12) . . ?
C3 Y1 H9A 81.9(9) . . ?
C3 Y1 H9B 119.8(10) . . ?
C3 Y1 C11 94.4(3) . . ?
C3 Y1 H11B 78.1(10) . . ?
C3 Y1 H11C 102.9(8) . . ?
C3 Y1 C17 133.20(10) . . ?
H3A Y1 H3B 33.1(9) . . ?
H3A Y1 H9A 74.8(13) . . ?
H3A Y1 H9B 105.3(12) . . ?
H3A Y1 H11B 63.7(15) . . ?
H3A Y1 H11C 87.0(8) . . ?
H3B Y1 H9A 103.3(9) . . ?
H3B Y1 H9B 138.4(11) . . ?
H3B Y1 H11B 65.9(11) . . ?
H3B Y1 H11C 90.3(15) . . ?
C9 Y1 Al1 84.92(9) . . ?
C9 Y1 Al2 41.11(9) . . ?
C9 Y1 C1 89.45(12) . . ?
C9 Y1 H1A 70.6(11) . . ?
C9 Y1 H1B 111.4(10) . . ?
C9 Y1 C3 97.72(12) . . ?
C9 Y1 H3A 82.9(8) . . ?
C9 Y1 H3B 115.9(6) . . ?
C9 Y1 H9A 26.5(9) . . ?
C9 Y1 H9B 22.5(9) . . ?
C9 Y1 C11 79.6(2) . . ?
C9 Y1 H11B 95.8(12) . . ?
C9 Y1 H11C 90.2(18) . . ?
C9 Y1 C17 128.49(10) . . ?
H9A Y1 H9B 41.2(12) . . ?
H9A Y1 H11B 113.0(17) . . ?
H9A Y1 H11C 114.5(19) . . ?
H9B Y1 H11B 103.7(12) . . ?
H9B Y1 H11C 89(2) . . ?
C11 Y1 Al1 129.0(3) . . ?
C11 Y1 Al2 40.7(2) . . ?
C11 Y1 H1A 149.6(11) . . ?
C11 Y1 H1B 169.0(10) . . ?
C11 Y1 H3A 76.0(6) . . ?
C11 Y1 H3B 86.1(10) . . ?
C11 Y1 H9A 101.9(9) . . ?
C11 Y1 H9B 83.3(9) . . ?
C11 Y1 H11B 21.7(4) . . ?
C11 Y1 C17 100.2(2) . . ?
C11' Y1 Al1 117.9(4) . . ?
C11' Y1 Al2 43.1(4) . . ?
C11' Y1 C1 157.7(4) . . ?
C11' Y1 H1A 153.9(11) . . ?
C11' Y1 H1B 161.0(10) . . ?
C11' Y1 C3 81.6(4) . . ?
C11' Y1 H3A 64.1(7) . . ?
C11' Y1 H3B 73.2(10) . . ?
C11' Y1 C9 84.1(4) . . ?
C11' Y1 H9A 102.6(10) . . ?
C11' Y1 H9B 92.0(10) . . ?
C11' Y1 H11C 23.16(19) . . ?
C11' Y1 C17 107.2(4) . . ?
C17 Y1 Al1 126.58(5) . . ?
C17 Y1 Al2 130.61(5) . . ?
C17 Y1 H1A 93.9(10) . . ?
C17 Y1 H1B 72.5(10) . . ?
C17 Y1 H3A 147.7(9) . . ?
C17 Y1 H3B 115.5(5) . . ?
C17 Y1 H9A 136.2(9) . . ?
C17 Y1 H9B 106.0(10) . . ?
C17 Y1 H11B 101.2(15) . . ?
C17 Y1 H11C 85.9(8) . . ?
N1 Y1 Al1 115.85(6) . . ?
N1 Y1 Al2 135.10(6) . . ?
N1 Y1 C1 98.68(9) . . ?
N1 Y1 H1A 109.8(10) . . ?
N1 Y1 H1B 74.7(10) . . ?
N1 Y1 C3 106.35(10) . . ?
N1 Y1 H3A 119.0(9) . . ?
N1 Y1 H3B 87.1(5) . . ?
N1 Y1 C9 155.69(10) . . ?
N1 Y1 H9A 160.7(9) . . ?
N1 Y1 H9B 133.8(9) . . ?
N1 Y1 C11 94.9(2) . . ?
N1 Y1 H11B 86.0(15) . . ?
N1 Y1 C11' 95.9(4) . . ?
N1 Y1 H11C 81.2(15) . . ?
N1 Y1 C17 28.74(7) . . ?
N2 Y1 Al1 131.08(6) . . ?
N2 Y1 Al2 112.87(6) . . ?
N2 Y1 C1 91.09(9) . . ?
N2 Y1 H1A 80.4(11) . . ?
N2 Y1 H1B 78.3(10) . . ?
N2 Y1 C3 159.36(11) . . ?
N2 Y1 H3A 174.3(9) . . ?
N2 Y1 H3B 144.4(6) . . ?
N2 Y1 C9 99.74(10) . . ?
N2 Y1 H9A 109.8(9) . . ?
N2 Y1 H9B 77.2(10) . . ?
N2 Y1 C11 99.5(3) . . ?
N2 Y1 H11B 110.8(13) . . ?
N2 Y1 C11' 111.0(4) . . ?
N2 Y1 H11C 88.0(4) . . ?
N2 Y1 C17 28.89(7) . . ?
N2 Y1 N1 57.50(7) . . ?
Al3 Y2 Al4 103.59(3) . . ?
Al3 Y2 H56A 55.3(10) . . ?
Al3 Y2 H56B 56.2(10) . . ?
Al3 Y2 H58A 53.3(8) . . ?
Al3 Y2 H58B 56.8(8) . . ?
Al3 Y2 H66A 112.0(8) . . ?
Al3 Y2 H66B 147.7(8) . . ?
Al4 Y2 H56A 149.6(10) . . ?
Al4 Y2 H56B 113.0(10) . . ?
Al4 Y2 H58A 96.4(8) . . ?
Al4 Y2 H58B 61.1(9) . . ?
Al4 Y2 H66A 55.5(8) . . ?
Al4 Y2 H66B 55.7(8) . . ?
C56 Y2 Al3 41.08(9) . . ?
C56 Y2 Al4 127.04(11) . . ?
C56 Y2 H56A 22.7(10) . . ?
C56 Y2 H56B 22.7(10) . . ?
C56 Y2 C58 80.91(11) . . ?
C56 Y2 H58A 87.5(8) . . ?
C56 Y2 H58B 97.6(8) . . ?
C56 Y2 C66 165.06(12) . . ?
C56 Y2 H66A 152.0(8) . . ?
C56 Y2 H66B 171.1(8) . . ?
C56 Y2 C72 101.31(11) . . ?
H56A Y2 H56B 38.5(13) . . ?
H56A Y2 H58A 87.3(12) . . ?
H56A Y2 H58B 110.3(13) . . ?
H56A Y2 H66A 147.9(12) . . ?
H56A Y2 H66B 153.0(13) . . ?
H56B Y2 H58A 107.8(13) . . ?
H56B Y2 H58B 107.3(13) . . ?
H56B Y2 H66A 163.4(13) . . ?
H56B Y2 H66B 150.5(13) . . ?
C58 Y2 Al3 40.58(8) . . ?
C58 Y2 Al4 83.44(8) . . ?
C58 Y2 H56A 89.3(9) . . ?
C58 Y2 H56B 96.4(10) . . ?
C58 Y2 H58A 22.4(8) . . ?
C58 Y2 H58B 22.6(8) . . ?
C58 Y2 H66A 71.5(8) . . ?
C58 Y2 H66B 108.0(8) . . ?
C58 Y2 C72 129.09(10) . . ?
H58A Y2 H58B 38.1(11) . . ?
H58A Y2 H66A 65.1(11) . . ?
H58A Y2 H66B 100.8(11) . . ?
H58B Y2 H66A 57.4(11) . . ?
H58B Y2 H66B 90.9(12) . . ?
C66 Y2 Al3 125.97(7) . . ?
C66 Y2 Al4 40.77(7) . . ?
C66 Y2 H56A 168.6(10) . . ?
C66 Y2 H56B 152.9(10) . . ?
C66 Y2 C58 88.07(10) . . ?
C66 Y2 H58A 86.1(8) . . ?
C66 Y2 H58B 69.2(9) . . ?
C66 Y2 H66A 22.2(8) . . ?
C66 Y2 H66B 22.2(8) . . ?
C66 Y2 C72 93.47(8) . . ?
H66A Y2 H66B 36.8(11) . . ?
C72 Y2 Al3 128.55(5) . . ?
C72 Y2 Al4 127.10(5) . . ?
C72 Y2 H56A 79.6(10) . . ?
C72 Y2 H56B 104.0(10) . . ?
C72 Y2 H58A 106.9(8) . . ?
C72 Y2 H58B 139.1(8) . . ?
C72 Y2 H66A 92.5(8) . . ?
C72 Y2 H66B 73.3(8) . . ?
N4 Y2 Al3 109.18(6) . . ?
N4 Y2 Al4 133.07(5) . . ?
N4 Y2 C56 99.51(12) . . ?
N4 Y2 H56A 77.2(10) . . ?
N4 Y2 H56B 113.0(10) . . ?
N4 Y2 C58 100.35(10) . . ?
N4 Y2 H58A 78.1(8) . . ?
N4 Y2 H58B 112.4(8) . . ?
N4 Y2 C66 92.35(9) . . ?
N4 Y2 H66A 81.1(8) . . ?
N4 Y2 H66B 79.3(8) . . ?
N4 Y2 C72 28.75(7) . . ?
N4 Y2 N5 57.28(7) . . ?
N5 Y2 Al3 137.40(6) . . ?
N5 Y2 Al4 114.06(5) . . ?
N5 Y2 C56 97.90(10) . . ?
N5 Y2 H56A 82.1(10) . . ?
N5 Y2 H56B 90.0(10) . . ?
N5 Y2 C58 157.29(10) . . ?
N5 Y2 H58A 135.4(8) . . ?
N5 Y2 H58B 162.7(8) . . ?
N5 Y2 C66 96.15(8) . . ?
N5 Y2 H66A 105.6(8) . . ?
N5 Y2 H66B 74.0(9) . . ?
N5 Y2 C72 28.59(7) . . ?
C1 Al1 Y1 54.80(10) . . ?
C3 Al1 Y1 53.48(10) . . ?
C3 Al1 C1 105.01(14) . . ?
C5 Al1 Y1 141.05(12) . . ?
C5 Al1 C1 109.47(18) . . ?
C5 Al1 C3 111.69(19) . . ?
C7 Al1 Y1 106.20(12) . . ?
C7 Al1 C1 112.21(15) . . ?
C7 Al1 C3 105.47(18) . . ?
C7 Al1 C5 112.70(17) . . ?
C9 Al2 Y1 54.97(9) . . ?
C9 Al2 C11' 107.5(3) . . ?
C11 Al2 Y1 56.6(2) . . ?
C11 Al2 C9 107.9(2) . . ?
C11' Al2 Y1 52.7(3) . . ?
C13 Al2 Y1 131.3(2) . . ?
C13 Al2 C9 106.2(2) . . ?
C13 Al2 C11 101.6(5) . . ?
C13 Al2 C11' 116.5(5) . . ?
C13 Al2 C15 116.3(3) . . ?
C15 Al2 Y1 112.40(18) . . ?
C15 Al2 C9 108.4(2) . . ?
C15 Al2 C11 115.7(4) . . ?
C15 Al2 C11' 101.5(5) . . ?
C56 Al3 Y2 53.73(10) . . ?
C58 Al3 Y2 54.75(9) . . ?
C58 Al3 C56 107.27(13) . . ?
C60 Al3 Y2 110.0(4) . . ?
C60 Al3 C56 101.9(4) . . ?
C60 Al3 C58 112.4(5) . . ?
C60' Al3 Y2 124.4(5) . . ?
C60' Al3 C56 116.1(6) . . ?
C60' Al3 C58 112.6(7) . . ?
C62 Al3 Y2 130.7(2) . . ?
C62 Al3 C56 109.0(2) . . ?
C62 Al3 C58 106.52(19) . . ?
C62 Al3 C60 119.2(5) . . ?
C62 Al3 C60' 104.9(5) . . ?
C64 Al4 Y2 54.14(10) . . ?
C66 Al4 Y2 54.44(8) . . ?
C66 Al4 C64 105.70(13) . . ?
C68 Al4 Y2 108.15(12) . . ?
C68 Al4 C64 107.01(19) . . ?
C68 Al4 C66 111.43(15) . . ?
C68 Al4 C70 111.15(17) . . ?
C70 Al4 Y2 140.60(12) . . ?
C70 Al4 C64 110.0(2) . . ?
C70 Al4 C66 111.3(2) . . ?
Y1 C1 H1A 64(2) . . ?
Y1 C1 H1B 70(2) . . ?
Al1 C1 Y1 85.17(13) . . ?
Al1 C1 H1A 114(2) . . ?
Al1 C1 H1B 117(2) . . ?
H1A C1 H1B 106(3) . . ?
C2 C1 Y1 168.1(2) . . ?
C2 C1 Al1 106.7(2) . . ?
C2 C1 H1A 109(2) . . ?
C2 C1 H1B 104(2) . . ?
C1 C2 H2A 109.5 . . ?
C1 C2 H2B 109.5 . . ?
C1 C2 H2C 109.5 . . ?
H2A C2 H2B 109.5 . . ?
H2A C2 H2C 109.5 . . ?
H2B C2 H2C 109.5 . . ?
Y1 C3 H3A 72(3) . . ?
Y1 C3 H3B 75(3) . . ?
Al1 C3 Y1 86.42(13) . . ?
Al1 C3 H3A 117(3) . . ?
Al1 C3 H3B 136(3) . . ?
H3A C3 H3B 94(4) . . ?
C4 C3 Y1 171.4(4) . . ?
C4 C3 Al1 102.1(3) . . ?
C4 C3 H3A 103(3) . . ?
C4 C3 H3B 99(3) . . ?
C3 C4 H4A 109.5 . . ?
C3 C4 H4B 109.5 . . ?
C3 C4 H4C 109.5 . . ?
H4A C4 H4B 109.5 . . ?
H4A C4 H4C 109.5 . . ?
H4B C4 H4C 109.5 . . ?
Al1 C5 H5A 108.9 . . ?
Al1 C5 H5B 108.9 . . ?
H5A C5 H5B 107.7 . . ?
C6 C5 Al1 113.4(3) . . ?
C6 C5 H5A 108.9 . . ?
C6 C5 H5B 108.9 . . ?
C5 C6 H6A 109.5 . . ?
C5 C6 H6B 109.5 . . ?
C5 C6 H6C 109.5 . . ?
H6A C6 H6B 109.5 . . ?
H6A C6 H6C 109.5 . . ?
H6B C6 H6C 109.5 . . ?
Al1 C7 H7A 107.9 . . ?
Al1 C7 H7B 107.9 . . ?
H7A C7 H7B 107.2 . . ?
C8 C7 Al1 117.6(3) . . ?
C8 C7 H7A 107.9 . . ?
C8 C7 H7B 107.9 . . ?
C7 C8 H8A 109.5 . . ?
C7 C8 H8B 109.5 . . ?
C7 C8 H8C 109.5 . . ?
H8A C8 H8B 109.5 . . ?
H8A C8 H8C 109.5 . . ?
H8B C8 H8C 109.5 . . ?
Y1 C9 H9A 65.3(18) . . ?
Y1 C9 H9B 73(2) . . ?
Al2 C9 Y1 83.92(12) . . ?
Al2 C9 H9A 123.3(18) . . ?
Al2 C9 H9B 110(2) . . ?
H9A C9 H9B 105(3) . . ?
C10 C9 Y1 169.7(3) . . ?
C10 C9 Al2 103.6(3) . . ?
C10 C9 H9A 104.4(18) . . ?
C10 C9 H9B 110(2) . . ?
C9 C10 H10A 109.5 . . ?
C9 C10 H10B 109.5 . . ?
C9 C10 H10C 109.5 . . ?
H10A C10 H10B 109.5 . . ?
H10A C10 H10C 109.5 . . ?
H10B C10 H10C 109.5 . . ?
Y1 C11 H11A 81(4) . . ?
Y1 C11 H11B 59(5) . . ?
Al2 C11 Y1 82.7(3) . . ?
Al2 C11 H11A 117(4) . . ?
Al2 C11 H11B 113(5) . . ?
H11A C11 H11B 109.5(6) . . ?
C12 C11 Y1 173.8(8) . . ?
C12 C11 Al2 101.9(6) . . ?
C12 C11 H11A 101(4) . . ?
C12 C11 H11B 115(5) . . ?
C11 C12 H12A 109.5 . . ?
C11 C12 H12B 109.5 . . ?
C11 C12 H12C 109.5 . . ?
H12A C12 H12B 109.5 . . ?
H12A C12 H12C 109.5 . . ?
H12B C12 H12C 109.5 . . ?
Y1 C11' H11C 65(6) . . ?
Y1 C11' H11D 90(5) . . ?
Al2 C11' Y1 84.2(5) . . ?
Al2 C11' H11C 103(5) . . ?
Al2 C11' H11D 140(5) . . ?
H11C C11' H11D 109.5(6) . . ?
C12' C11' Y1 167.3(13) . . ?
C12' C11' Al2 101.8(9) . . ?
C12' C11' H11C 124(6) . . ?
C12' C11' H11D 78(5) . . ?
C11' C12' H12D 109.5 . . ?
C11' C12' H12E 109.5 . . ?
C11' C12' H12F 109.5 . . ?
H12D C12' H12E 109.5 . . ?
H12D C12' H12F 109.5 . . ?
H12E C12' H12F 109.5 . . ?
Al2 C13 H13A 107.4 . . ?
Al2 C13 H13B 107.4 . . ?
H13A C13 H13B 106.9 . . ?
C14 C13 Al2 119.6(4) . . ?
C14 C13 H13A 107.4 . . ?
C14 C13 H13B 107.4 . . ?
C13 C14 H14A 109.5 . . ?
C13 C14 H14B 109.5 . . ?
C13 C14 H14C 109.5 . . ?
H14A C14 H14B 109.5 . . ?
H14A C14 H14C 109.5 . . ?
H14B C14 H14C 109.5 . . ?
Al2 C15 H15A 107.2 . . ?
Al2 C15 H15B 107.2 . . ?
H15A C15 H15B 106.8 . . ?
C16 C15 Al2 120.5(5) . . ?
C16 C15 H15A 107.2 . . ?
C16 C15 H15B 107.2 . . ?
C15 C16 H16A 109.5 . . ?
C15 C16 H16B 109.5 . . ?
C15 C16 H16C 109.5 . . ?
H16A C16 H16B 109.5 . . ?
H16A C16 H16C 109.5 . . ?
H16B C16 H16C 109.5 . . ?
N1 C17 Y1 55.91(12) . . ?
N1 C17 N2 109.9(2) . . ?
N1 C17 N3 126.4(2) . . ?
N2 C17 Y1 54.39(11) . . ?
N2 C17 N3 123.6(2) . . ?
N3 C17 Y1 172.61(17) . . ?
C19 C18 N1 118.4(2) . . ?
C23 C18 C19 120.1(2) . . ?
C23 C18 N1 121.4(2) . . ?
C18 C19 C27 122.8(2) . . ?
C20 C19 C18 118.4(3) . . ?
C20 C19 C27 118.7(3) . . ?
C19 C20 H20 119.2 . . ?
C21 C20 C19 121.6(3) . . ?
C21 C20 H20 119.2 . . ?
C20 C21 H21 120.1 . . ?
C22 C21 C20 119.8(3) . . ?
C22 C21 H21 120.1 . . ?
C21 C22 H22 119.3 . . ?
C21 C22 C23 121.5(3) . . ?
C23 C22 H22 119.3 . . ?
C18 C23 C24 123.2(2) . . ?
C22 C23 C18 118.7(3) . . ?
C22 C23 C24 118.1(3) . . ?
C23 C24 H24 107.8 . . ?
C23 C24 C25 113.5(3) . . ?
C23 C24 C26 110.6(3) . . ?
C25 C24 H24 107.8 . . ?
C26 C24 H24 107.8 . . ?
C26 C24 C25 109.2(3) . . ?
C24 C25 H25A 109.5 . . ?
C24 C25 H25B 109.5 . . ?
C24 C25 H25C 109.5 . . ?
H25A C25 H25B 109.5 . . ?
H25A C25 H25C 109.5 . . ?
H25B C25 H25C 109.5 . . ?
C24 C26 H26A 109.5 . . ?
C24 C26 H26B 109.5 . . ?
C24 C26 H26C 109.5 . . ?
H26A C26 H26B 109.5 . . ?
H26A C26 H26C 109.5 . . ?
H26B C26 H26C 109.5 . . ?
C19 C27 H27 107.7 . . ?
C19 C27 C28 112.0(2) . . ?
C19 C27 C29 112.5(3) . . ?
C28 C27 H27 107.7 . . ?
C29 C27 H27 107.7 . . ?
C29 C27 C28 109.0(3) . . ?
C27 C28 H28A 109.5 . . ?
C27 C28 H28B 109.5 . . ?
C27 C28 H28C 109.5 . . ?
H28A C28 H28B 109.5 . . ?
H28A C28 H28C 109.5 . . ?
H28B C28 H28C 109.5 . . ?
C27 C29 H29A 109.5 . . ?
C27 C29 H29B 109.5 . . ?
C27 C29 H29C 109.5 . . ?
H29A C29 H29B 109.5 . . ?
H29A C29 H29C 109.5 . . ?
H29B C29 H29C 109.5 . . ?
C31 C30 C35 119.7(2) . . ?
C31 C30 N2 121.3(2) . . ?
C35 C30 N2 118.6(2) . . ?
C30 C31 C39 123.3(2) . . ?
C32 C31 C30 118.7(3) . . ?
C32 C31 C39 118.0(2) . . ?
C31 C32 H32 119.2 . . ?
C33 C32 C31 121.6(3) . . ?
C33 C32 H32 119.2 . . ?
C32 C33 H33 120.2 . . ?
C34 C33 C32 119.5(3) . . ?
C34 C33 H33 120.2 . . ?
C33 C34 H34 119.3 . . ?
C33 C34 C35 121.5(3) . . ?
C35 C34 H34 119.3 . . ?
C30 C35 C36 123.2(2) . . ?
C34 C35 C30 118.9(2) . . ?
C34 C35 C36 117.8(2) . . ?
C35 C36 H36 108.1 . . ?
C35 C36 C37 110.9(2) . . ?
C35 C36 C38 112.6(2) . . ?
C37 C36 H36 108.1 . . ?
C38 C36 H36 108.1 . . ?
C38 C36 C37 109.0(2) . . ?
C36 C37 H37A 109.5 . . ?
C36 C37 H37B 109.5 . . ?
C36 C37 H37C 109.5 . . ?
H37A C37 H37B 109.5 . . ?
H37A C37 H37C 109.5 . . ?
H37B C37 H37C 109.5 . . ?
C36 C38 H38A 109.5 . . ?
C36 C38 H38B 109.5 . . ?
C36 C38 H38C 109.5 . . ?
H38A C38 H38B 109.5 . . ?
H38A C38 H38C 109.5 . . ?
H38B C38 H38C 109.5 . . ?
C31 C39 H39 108.1 . . ?
C31 C39 C40 112.8(3) . . ?
C40 C39 H39 108.1 . . ?
C41 C39 C31 110.5(3) . . ?
C41 C39 H39 108.1 . . ?
C41 C39 C40 109.0(3) . . ?
C39 C40 H40A 109.5 . . ?
C39 C40 H40B 109.5 . . ?
C39 C40 H40C 109.5 . . ?
H40A C40 H40B 109.5 . . ?
H40A C40 H40C 109.5 . . ?
H40B C40 H40C 109.5 . . ?
C39 C41 H41A 109.5 . . ?
C39 C41 H41B 109.5 . . ?
C39 C41 H41C 109.5 . . ?
H41A C41 H41B 109.5 . . ?
H41A C41 H41C 109.5 . . ?
H41B C41 H41C 109.5 . . ?
H42A C42 H42B 107.6 . . ?
C43 C42 H42A 108.6 . . ?
C43 C42 H42B 108.6 . . ?
N3 C42 H42A 108.6 . . ?
N3 C42 H42B 108.6 . . ?
N3 C42 C43 114.8(2) . . ?
C44 C43 C42 119.7(3) . . ?
C48 C43 C42 121.5(3) . . ?
C48 C43 C44 118.6(3) . . ?
C43 C44 H44 120.4 . . ?
C43 C44 C45 119.2(4) . . ?
C45 C44 H44 120.4 . . ?
C44 C45 H45 120.0 . . ?
C46 C45 C44 120.0(4) . . ?
C46 C45 H45 120.0 . . ?
C45 C46 H46 119.5 . . ?
C47 C46 C45 120.9(4) . . ?
C47 C46 H46 119.5 . . ?
C46 C47 H47 120.1 . . ?
C46 C47 C48 119.8(5) . . ?
C48 C47 H47 120.1 . . ?
C43 C48 C47 121.5(4) . . ?
C43 C48 H48 119.3 . . ?
C47 C48 H48 119.3 . . ?
H49A C49 H49B 107.7 . . ?
C50 C49 H49A 108.8 . . ?
C50 C49 H49B 108.8 . . ?
N3 C49 H49A 108.8 . . ?
N3 C49 H49B 108.8 . . ?
N3 C49 C50 113.8(2) . . ?
C51 C50 C49 119.4(2) . . ?
C51 C50 C55 118.0(2) . . ?
C55 C50 C49 122.4(2) . . ?
C50 C51 H51 119.7 . . ?
C50 C51 C52 120.5(3) . . ?
C52 C51 H51 119.7 . . ?
C51 C52 H52 119.8 . . ?
C53 C52 C51 120.4(3) . . ?
C53 C52 H52 119.8 . . ?
C52 C53 H53 120.3 . . ?
C54 C53 C52 119.5(3) . . ?
C54 C53 H53 120.3 . . ?
C53 C54 H54 119.9 . . ?
C53 C54 C55 120.3(3) . . ?
C55 C54 H54 119.9 . . ?
C50 C55 C54 121.2(3) . . ?
C50 C55 H55 119.4 . . ?
C54 C55 H55 119.4 . . ?
Y2 C56 H56A 73(2) . . ?
Y2 C56 H56B 69(2) . . ?
Al3 C56 Y2 85.18(12) . . ?
Al3 C56 H56A 117(2) . . ?
Al3 C56 H56B 118(2) . . ?
H56A C56 H56B 107(3) . . ?
C57 C56 Y2 172.7(3) . . ?
C57 C56 Al3 101.1(3) . . ?
C57 C56 H56A 107(2) . . ?
C57 C56 H56B 105(2) . . ?
C56 C57 H57A 109.5 . . ?
C56 C57 H57B 109.5 . . ?
C56 C57 H57C 109.5 . . ?
H57A C57 H57B 109.5 . . ?
H57A C57 H57C 109.5 . . ?
H57B C57 H57C 109.5 . . ?
Y2 C58 H58A 74(2) . . ?
Y2 C58 H58B 65.1(19) . . ?
Al3 C58 Y2 84.67(11) . . ?
Al3 C58 H58A 112(2) . . ?
Al3 C58 H58B 121.0(19) . . ?
H58A C58 H58B 106(3) . . ?
C59 C58 Y2 169.6(3) . . ?
C59 C58 Al3 103.7(2) . . ?
C59 C58 H58A 108(2) . . ?
C59 C58 H58B 104.9(19) . . ?
C58 C59 H59A 109.5 . . ?
C58 C59 H59B 109.5 . . ?
C58 C59 H59C 109.5 . . ?
H59A C59 H59B 109.5 . . ?
H59A C59 H59C 109.5 . . ?
H59B C59 H59C 109.5 . . ?
Al3 C60 H60A 107.7 . . ?
Al3 C60 H60B 107.7 . . ?
H60A C60 H60B 107.1 . . ?
C61 C60 Al3 118.6(11) . . ?
C61 C60 H60A 107.7 . . ?
C61 C60 H60B 107.7 . . ?
C60 C61 H61A 109.5 . . ?
C60 C61 H61B 109.5 . . ?
C60 C61 H61C 109.5 . . ?
H61A C61 H61B 109.5 . . ?
H61A C61 H61C 109.5 . . ?
H61B C61 H61C 109.5 . . ?
Al3 C60' H60C 105.9 . . ?
Al3 C60' H60D 105.9 . . ?
H60C C60' H60D 106.2 . . ?
C61' C60' Al3 125.7(12) . . ?
C61' C60' H60C 105.9 . . ?
C61' C60' H60D 105.9 . . ?
C60' C61' H61D 109.5 . . ?
C60' C61' H61E 109.5 . . ?
C60' C61' H61F 109.5 . . ?
H61D C61' H61E 109.5 . . ?
H61D C61' H61F 109.5 . . ?
H61E C61' H61F 109.5 . . ?
Al3 C62 H62A 107.2 . . ?
Al3 C62 H62B 107.2 . . ?
H62A C62 H62B 106.8 . . ?
C63 C62 Al3 120.5(4) . . ?
C63 C62 H62A 107.2 . . ?
C63 C62 H62B 107.2 . . ?
C62 C63 H63A 109.5 . . ?
C62 C63 H63B 109.5 . . ?
C62 C63 H63C 109.5 . . ?
H63A C63 H63B 109.5 . . ?
H63A C63 H63C 109.5 . . ?
H63B C63 H63C 109.5 . . ?
Al4 C64 H64A 111.5 . . ?
Al4 C64 H64B 111.5 . . ?
H64A C64 H64B 109.3 . . ?
C65 C64 Al4 101.6(4) . . ?
C65 C64 H64A 111.5 . . ?
C65 C64 H64B 111.5 . . ?
C64 C65 H65A 109.5 . . ?
C64 C65 H65B 109.5 . . ?
C64 C65 H65C 109.5 . . ?
H65A C65 H65B 109.5 . . ?
H65A C65 H65C 109.5 . . ?
H65B C65 H65C 109.5 . . ?
Y2 C66 H66A 70.3(19) . . ?
Y2 C66 H66B 71(2) . . ?
Al4 C66 Y2 84.79(11) . . ?
Al4 C66 H66A 119(2) . . ?
Al4 C66 H66B 120(2) . . ?
H66A C66 H66B 104(3) . . ?
C67 C66 Y2 167.5(3) . . ?
C67 C66 Al4 107.6(2) . . ?
C67 C66 H66A 101(2) . . ?
C67 C66 H66B 103(2) . . ?
C66 C67 H67A 109.5 . . ?
C66 C67 H67B 109.5 . . ?
C66 C67 H67C 109.5 . . ?
H67A C67 H67B 109.5 . . ?
H67A C67 H67C 109.5 . . ?
H67B C67 H67C 109.5 . . ?
Al4 C68 H68A 107.8 . . ?
Al4 C68 H68B 107.8 . . ?
H68A C68 H68B 107.1 . . ?
C69 C68 Al4 118.1(3) . . ?
C69 C68 H68A 107.8 . . ?
C69 C68 H68B 107.8 . . ?
C68 C69 H69A 109.5 . . ?
C68 C69 H69B 109.5 . . ?
C68 C69 H69C 109.5 . . ?
H69A C69 H69B 109.5 . . ?
H69A C69 H69C 109.5 . . ?
H69B C69 H69C 109.5 . . ?
Al4 C70 H70A 108.0 . . ?
Al4 C70 H70B 108.0 . . ?
H70A C70 H70B 107.3 . . ?
C71 C70 Al4 117.0(3) . . ?
C71 C70 H70A 108.0 . . ?
C71 C70 H70B 108.0 . . ?
C70 C71 H71A 109.5 . . ?
C70 C71 H71B 109.5 . . ?
C70 C71 H71C 109.5 . . ?
H71A C71 H71B 109.5 . . ?
H71A C71 H71C 109.5 . . ?
H71B C71 H71C 109.5 . . ?
N4 C72 Y2 54.16(12) . . ?
N4 C72 N6 123.3(2) . . ?
N5 C72 Y2 55.98(12) . . ?
N5 C72 N4 110.0(2) . . ?
N5 C72 N6 126.7(2) . . ?
N6 C72 Y2 174.15(17) . . ?
C74 C73 N4 118.2(2) . . ?
C78 C73 C74 119.7(2) . . ?
C78 C73 N4 121.7(2) . . ?
C73 C74 C82 122.4(2) . . ?
C75 C74 C73 119.1(2) . . ?
C75 C74 C82 118.3(2) . . ?
C74 C75 H75 119.3 . . ?
C76 C75 C74 121.4(3) . . ?
C76 C75 H75 119.3 . . ?
C75 C76 H76 120.3 . . ?
C75 C76 C77 119.4(3) . . ?
C77 C76 H76 120.3 . . ?
C76 C77 H77 119.2 . . ?
C76 C77 C78 121.6(3) . . ?
C78 C77 H77 119.2 . . ?
C73 C78 C79 123.5(2) . . ?
C77 C78 C73 118.7(3) . . ?
C77 C78 C79 117.8(2) . . ?
C78 C79 H79 108.1 . . ?
C78 C79 C80 110.7(3) . . ?
C78 C79 C81 113.1(3) . . ?
C80 C79 H79 108.1 . . ?
C81 C79 H79 108.1 . . ?
C81 C79 C80 108.5(3) . . ?
C79 C80 H80A 109.5 . . ?
C79 C80 H80B 109.5 . . ?
C79 C80 H80C 109.5 . . ?
H80A C80 H80B 109.5 . . ?
H80A C80 H80C 109.5 . . ?
H80B C80 H80C 109.5 . . ?
C79 C81 H81A 109.5 . . ?
C79 C81 H81B 109.5 . . ?
C79 C81 H81C 109.5 . . ?
H81A C81 H81B 109.5 . . ?
H81A C81 H81C 109.5 . . ?
H81B C81 H81C 109.5 . . ?
C74 C82 H82 107.9 . . ?
C74 C82 C83 113.7(3) . . ?
C74 C82 C84 110.3(2) . . ?
C83 C82 H82 107.9 . . ?
C83 C82 C84 109.0(2) . . ?
C84 C82 H82 107.9 . . ?
C82 C83 H83A 109.5 . . ?
C82 C83 H83B 109.5 . . ?
C82 C83 H83C 109.5 . . ?
H83A C83 H83B 109.5 . . ?
H83A C83 H83C 109.5 . . ?
H83B C83 H83C 109.5 . . ?
C82 C84 H84A 109.5 . . ?
C82 C84 H84B 109.5 . . ?
C82 C84 H84C 109.5 . . ?
H84A C84 H84B 109.5 . . ?
H84A C84 H84C 109.5 . . ?
H84B C84 H84C 109.5 . . ?
C86 C85 C90 119.6(2) . . ?
C86 C85 N5 122.4(2) . . ?
C90 C85 N5 117.9(2) . . ?
C85 C86 C94 122.6(2) . . ?
C87 C86 C85 118.9(3) . . ?
C87 C86 C94 118.4(3) . . ?
C86 C87 H87 119.2 . . ?
C88 C87 C86 121.7(3) . . ?
C88 C87 H87 119.2 . . ?
C87 C88 H88 120.1 . . ?
C87 C88 C89 119.8(3) . . ?
C89 C88 H88 120.1 . . ?
C88 C89 H89 119.4 . . ?
C88 C89 C90 121.3(3) . . ?
C90 C89 H89 119.4 . . ?
C85 C90 C91 122.4(2) . . ?
C89 C90 C85 118.8(3) . . ?
C89 C90 C91 118.8(3) . . ?
C90 C91 H91 107.5 . . ?
C90 C91 C92 111.4(3) . . ?
C90 C91 C93 112.5(3) . . ?
C92 C91 H91 107.5 . . ?
C93 C91 H91 107.5 . . ?
C93 C91 C92 110.1(3) . . ?
C91 C92 H92A 109.5 . . ?
C91 C92 H92B 109.5 . . ?
C91 C92 H92C 109.5 . . ?
H92A C92 H92B 109.5 . . ?
H92A C92 H92C 109.5 . . ?
H92B C92 H92C 109.5 . . ?
C91 C93 H93A 109.5 . . ?
C91 C93 H93B 109.5 . . ?
C91 C93 H93C 109.5 . . ?
H93A C93 H93B 109.5 . . ?
H93A C93 H93C 109.5 . . ?
H93B C93 H93C 109.5 . . ?
C86 C94 H94 107.8 . . ?
C86 C94 C95 109.2(3) . . ?
C86 C94 C96 114.5(2) . . ?
C95 C94 H94 107.8 . . ?
C95 C94 C96 109.4(3) . . ?
C96 C94 H94 107.8 . . ?
C94 C95 H95A 109.5 . . ?
C94 C95 H95B 109.5 . . ?
C94 C95 H95C 109.5 . . ?
H95A C95 H95B 109.5 . . ?
H95A C95 H95C 109.5 . . ?
H95B C95 H95C 109.5 . . ?
C94 C96 H96A 109.5 . . ?
C94 C96 H96B 109.5 . . ?
C94 C96 H96C 109.5 . . ?
H96A C96 H96B 109.5 . . ?
H96A C96 H96C 109.5 . . ?
H96B C96 H96C 109.5 . . ?
H97A C97 H97B 107.5 . . ?
C98 C97 H97A 108.5 . . ?
C98 C97 H97B 108.5 . . ?
N6 C97 H97A 108.5 . . ?
N6 C97 H97B 108.5 . . ?
N6 C97 C98 115.1(2) . . ?
C99 C98 C97 119.2(3) . . ?
C103 C98 C97 121.6(3) . . ?
C103 C98 C99 119.0(3) . . ?
C98 C99 H99 119.7 . . ?
C100 C99 C98 120.7(4) . . ?
C100 C99 H99 119.7 . . ?
C99 C100 H100 120.3 . . ?
C101 C100 C99 119.4(4) . . ?
C101 C100 H100 120.3 . . ?
C100 C101 H101 119.8 . . ?
C102 C101 C100 120.4(4) . . ?
C102 C101 H101 119.8 . . ?
C101 C102 H102 119.8 . . ?
C101 C102 C103 120.4(4) . . ?
C103 C102 H102 119.8 . . ?
C98 C103 H103 119.9 . . ?
C102 C103 C98 120.1(4) . . ?
C102 C103 H103 119.9 . . ?
H10D C104 H10E 107.7 . . ?
C105 C104 H10D 108.8 . . ?
C105 C104 H10E 108.8 . . ?
N6 C104 H10D 108.8 . . ?
N6 C104 H10E 108.8 . . ?
N6 C104 C105 113.9(2) . . ?
C106 C105 C104 121.1(2) . . ?
C106 C105 C110 117.8(2) . . ?
C110 C105 C104 121.0(2) . . ?
C105 C106 H106 119.4 . . ?
C107 C106 C105 121.3(3) . . ?
C107 C106 H106 119.4 . . ?
C106 C107 H107 120.0 . . ?
C108 C107 C106 120.1(3) . . ?
C108 C107 H107 120.0 . . ?
C107 C108 H108 120.3 . . ?
C109 C108 C107 119.4(3) . . ?
C109 C108 H108 120.3 . . ?
C108 C109 H109 119.7 . . ?
C108 C109 C110 120.6(3) . . ?
C110 C109 H109 119.7 . . ?
C105 C110 H110 119.6 . . ?
C109 C110 C105 120.8(3) . . ?
C109 C110 H110 119.6 . . ?
C17 N1 Y1 95.35(14) . . ?
C17 N1 C18 128.2(2) . . ?
C18 N1 Y1 136.26(15) . . ?
C17 N2 Y1 96.72(14) . . ?
C17 N2 C30 129.0(2) . . ?
C30 N2 Y1 131.37(15) . . ?
C17 N3 C42 120.6(2) . . ?
C17 N3 C49 122.5(2) . . ?
C42 N3 C49 113.3(2) . . ?
C72 N4 Y2 97.09(15) . . ?
C72 N4 C73 128.9(2) . . ?
C73 N4 Y2 129.80(16) . . ?
C72 N5 Y2 95.43(14) . . ?
C72 N5 C85 128.5(2) . . ?
C85 N5 Y2 135.92(16) . . ?
C72 N6 C97 121.1(2) . . ?
C72 N6 C104 122.4(2) . . ?
C97 N6 C104 114.0(2) . . ?

loop_
_geom_bond_atom_site_label_1
_geom_bond_atom_site_label_2
_geom_bond_distance
_geom_bond_site_symmetry_2
_geom_bond_publ_flag
Y1 Al1 3.1940(10) . ?
Y1 Al2 3.1133(11) . ?
Y1 C1 2.619(4) . ?
Y1 H1A 2.35(4) . ?
Y1 H1B 2.47(4) . ?
Y1 C3 2.572(4) . ?
Y1 H3A 2.44(4) . ?
Y1 H3B 2.50(4) . ?
Y1 C9 2.564(3) . ?
Y1 H9A 2.33(4) . ?
Y1 H9B 2.46(4) . ?
Y1 C11 2.622(8) . ?
Y1 H11B 2.28(9) . ?
Y1 C11' 2.489(12) . ?
Y1 H11C 2.25(10) . ?
Y1 C17 2.809(2) . ?
Y1 N1 2.336(2) . ?
Y1 N2 2.299(2) . ?
Y2 Al3 3.1520(10) . ?
Y2 Al4 3.1614(9) . ?
Y2 C56 2.550(3) . ?
Y2 H56A 2.45(4) . ?
Y2 H56B 2.37(4) . ?
Y2 C58 2.585(3) . ?
Y2 H58A 2.50(3) . ?
Y2 H58B 2.35(3) . ?
Y2 C66 2.583(3) . ?
Y2 H66A 2.43(3) . ?
Y2 H66B 2.45(3) . ?
Y2 C72 2.813(2) . ?
Y2 N4 2.298(2) . ?
Y2 N5 2.342(2) . ?
Al1 C1 2.062(3) . ?
Al1 C3 2.061(4) . ?
Al1 C5 2.008(4) . ?
Al1 C7 2.004(4) . ?
Al2 C9 2.059(4) . ?
Al2 C11 2.047(9) . ?
Al2 C11' 2.138(17) . ?
Al2 C13 1.956(6) . ?
Al2 C15 2.024(5) . ?
Al3 C56 2.079(4) . ?
Al3 C58 2.060(3) . ?
Al3 C60 2.012(16) . ?
Al3 C60' 1.995(19) . ?
Al3 C62 1.945(5) . ?
Al4 C64 2.091(4) . ?
Al4 C66 2.073(3) . ?
Al4 C68 1.990(4) . ?
Al4 C70 1.990(4) . ?
C1 H1A 1.06(4) . ?
C1 H1B 1.07(4) . ?
C1 C2 1.555(5) . ?
C2 H2A 0.9800 . ?
C2 H2B 0.9800 . ?
C2 H2C 0.9800 . ?
C3 H3A 0.960(2) . ?
C3 H3B 0.961(2) . ?
C3 C4 1.549(5) . ?
C4 H4A 0.9800 . ?
C4 H4B 0.9800 . ?
C4 H4C 0.9800 . ?
C5 H5A 0.9900 . ?
C5 H5B 0.9900 . ?
C5 C6 1.498(5) . ?
C6 H6A 0.9800 . ?
C6 H6B 0.9800 . ?
C6 H6C 0.9800 . ?
C7 H7A 0.9900 . ?
C7 H7B 0.9900 . ?
C7 C8 1.522(6) . ?
C8 H8A 0.9800 . ?
C8 H8B 0.9800 . ?
C8 H8C 0.9800 . ?
C9 H9A 1.14(4) . ?
C9 H9B 0.99(4) . ?
C9 C10 1.564(5) . ?
C10 H10A 0.9800 . ?
C10 H10B 0.9800 . ?
C10 H10C 0.9800 . ?
C11 H11A 0.980(3) . ?
C11 H11B 0.980(3) . ?
C11 C12 1.539(5) . ?
C12 H12A 0.9800 . ?
C12 H12B 0.9800 . ?
C12 H12C 0.9800 . ?
C11' H11C 0.980(3) . ?
C11' H11D 0.980(3) . ?
C11' C12' 1.536(5) . ?
C12' H12D 0.9800 . ?
C12' H12E 0.9800 . ?
C12' H12F 0.9800 . ?
C13 H13A 0.9900 . ?
C13 H13B 0.9900 . ?
C13 C14 1.529(2) . ?
C14 H14A 0.9800 . ?
C14 H14B 0.9800 . ?
C14 H14C 0.9800 . ?
C15 H15A 0.9900 . ?
C15 H15B 0.9900 . ?
C15 C16 1.429(7) . ?
C16 H16A 0.9800 . ?
C16 H16B 0.9800 . ?
C16 H16C 0.9800 . ?
C17 N1 1.356(3) . ?
C17 N2 1.366(3) . ?
C17 N3 1.372(3) . ?
C18 C19 1.415(4) . ?
C18 C23 1.406(4) . ?
C18 N1 1.444(3) . ?
C19 C20 1.398(4) . ?
C19 C27 1.514(4) . ?
C20 H20 0.9500 . ?
C20 C21 1.374(5) . ?
C21 H21 0.9500 . ?
C21 C22 1.372(5) . ?
C22 H22 0.9500 . ?
C22 C23 1.400(4) . ?
C23 C24 1.523(4) . ?
C24 H24 1.0000 . ?
C24 C25 1.528(5) . ?
C24 C26 1.523(5) . ?
C25 H25A 0.9800 . ?
C25 H25B 0.9800 . ?
C25 H25C 0.9800 . ?
C26 H26A 0.9800 . ?
C26 H26B 0.9800 . ?
C26 H26C 0.9800 . ?
C27 H27 1.0000 . ?
C27 C28 1.534(4) . ?
C27 C29 1.529(4) . ?
C28 H28A 0.9800 . ?
C28 H28B 0.9800 . ?
C28 H28C 0.9800 . ?
C29 H29A 0.9800 . ?
C29 H29B 0.9800 . ?
C29 H29C 0.9800 . ?
C30 C31 1.406(4) . ?
C30 C35 1.413(4) . ?
C30 N2 1.436(3) . ?
C31 C32 1.397(4) . ?
C31 C39 1.522(4) . ?
C32 H32 0.9500 . ?
C32 C33 1.383(4) . ?
C33 H33 0.9500 . ?
C33 C34 1.367(4) . ?
C34 H34 0.9500 . ?
C34 C35 1.399(4) . ?
C35 C36 1.518(4) . ?
C36 H36 1.0000 . ?
C36 C37 1.537(4) . ?
C36 C38 1.535(4) . ?
C37 H37A 0.9800 . ?
C37 H37B 0.9800 . ?
C37 H37C 0.9800 . ?
C38 H38A 0.9800 . ?
C38 H38B 0.9800 . ?
C38 H38C 0.9800 . ?
C39 H39 1.0000 . ?
C39 C40 1.523(5) . ?
C39 C41 1.521(5) . ?
C40 H40A 0.9800 . ?
C40 H40B 0.9800 . ?
C40 H40C 0.9800 . ?
C41 H41A 0.9800 . ?
C41 H41B 0.9800 . ?
C41 H41C 0.9800 . ?
C42 H42A 0.9900 . ?
C42 H42B 0.9900 . ?
C42 C43 1.510(4) . ?
C42 N3 1.477(3) . ?
C43 C44 1.389(4) . ?
C43 C48 1.384(5) . ?
C44 H44 0.9500 . ?
C44 C45 1.417(6) . ?
C45 H45 0.9500 . ?
C45 C46 1.373(8) . ?
C46 H46 0.9500 . ?
C46 C47 1.347(7) . ?
C47 H47 0.9500 . ?
C47 C48 1.388(5) . ?
C48 H48 0.9500 . ?
C49 H49A 0.9900 . ?
C49 H49B 0.9900 . ?
C49 C50 1.515(3) . ?
C49 N3 1.484(3) . ?
C50 C51 1.371(4) . ?
C50 C55 1.384(4) . ?
C51 H51 0.9500 . ?
C51 C52 1.394(4) . ?
C52 H52 0.9500 . ?
C52 C53 1.374(5) . ?
C53 H53 0.9500 . ?
C53 C54 1.354(5) . ?
C54 H54 0.9500 . ?
C54 C55 1.386(4) . ?
C55 H55 0.9500 . ?
C56 H56A 0.99(4) . ?
C56 H56B 0.99(4) . ?
C56 C57 1.572(5) . ?
C57 H57A 0.9800 . ?
C57 H57B 0.9800 . ?
C57 H57C 0.9800 . ?
C58 H58A 0.99(3) . ?
C58 H58B 0.99(3) . ?
C58 C59 1.553(4) . ?
C59 H59A 0.9800 . ?
C59 H59B 0.9800 . ?
C59 H59C 0.9800 . ?
C60 H60A 0.9900 . ?
C60 H60B 0.9900 . ?
C60 C61 1.518(5) . ?
C61 H61A 0.9800 . ?
C61 H61B 0.9800 . ?
C61 H61C 0.9800 . ?
C60' H60C 0.9900 . ?
C60' H60D 0.9900 . ?
C60' C61' 1.529(5) . ?
C61' H61D 0.9800 . ?
C61' H61E 0.9800 . ?
C61' H61F 0.9800 . ?
C62 H62A 0.9900 . ?
C62 H62B 0.9900 . ?
C62 C63 1.453(8) . ?
C63 H63A 0.9800 . ?
C63 H63B 0.9800 . ?
C63 H63C 0.9800 . ?
C64 H64A 0.9900 . ?
C64 H64B 0.9900 . ?
C64 C65 1.559(7) . ?
C65 H65A 0.9800 . ?
C65 H65B 0.9800 . ?
C65 H65C 0.9800 . ?
C66 H66A 0.98(4) . ?
C66 H66B 0.98(4) . ?
C66 C67 1.554(5) . ?
C67 H67A 0.9800 . ?
C67 H67B 0.9800 . ?
C67 H67C 0.9800 . ?
C68 H68A 0.9900 . ?
C68 H68B 0.9900 . ?
C68 C69 1.524(6) . ?
C69 H69A 0.9800 . ?
C69 H69B 0.9800 . ?
C69 H69C 0.9800 . ?
C70 H70A 0.9900 . ?
C70 H70B 0.9900 . ?
C70 C71 1.460(6) . ?
C71 H71A 0.9800 . ?
C71 H71B 0.9800 . ?
C71 H71C 0.9800 . ?
C72 N4 1.363(3) . ?
C72 N5 1.352(3) . ?
C72 N6 1.376(3) . ?
C73 C74 1.414(4) . ?
C73 C78 1.410(4) . ?
C73 N4 1.437(3) . ?
C74 C75 1.393(4) . ?
C74 C82 1.522(4) . ?
C75 H75 0.9500 . ?
C75 C76 1.375(4) . ?
C76 H76 0.9500 . ?
C76 C77 1.384(5) . ?
C77 H77 0.9500 . ?
C77 C78 1.394(4) . ?
C78 C79 1.517(4) . ?
C79 H79 1.0000 . ?
C79 C80 1.532(5) . ?
C79 C81 1.523(4) . ?
C80 H80A 0.9800 . ?
C80 H80B 0.9800 . ?
C80 H80C 0.9800 . ?
C81 H81A 0.9800 . ?
C81 H81B 0.9800 . ?
C81 H81C 0.9800 . ?
C82 H82 1.0000 . ?
C82 C83 1.532(4) . ?
C82 C84 1.532(4) . ?
C83 H83A 0.9800 . ?
C83 H83B 0.9800 . ?
C83 H83C 0.9800 . ?
C84 H84A 0.9800 . ?
C84 H84B 0.9800 . ?
C84 H84C 0.9800 . ?
C85 C86 1.408(4) . ?
C85 C90 1.419(4) . ?
C85 N5 1.446(3) . ?
C86 C87 1.396(4) . ?
C86 C94 1.521(4) . ?
C87 H87 0.9500 . ?
C87 C88 1.368(5) . ?
C88 H88 0.9500 . ?
C88 C89 1.380(5) . ?
C89 H89 0.9500 . ?
C89 C90 1.394(4) . ?
C90 C91 1.514(4) . ?
C91 H91 1.0000 . ?
C91 C92 1.531(4) . ?
C91 C93 1.524(5) . ?
C92 H92A 0.9800 . ?
C92 H92B 0.9800 . ?
C92 H92C 0.9800 . ?
C93 H93A 0.9800 . ?
C93 H93B 0.9800 . ?
C93 H93C 0.9800 . ?
C94 H94 1.0000 . ?
C94 C95 1.523(4) . ?
C94 C96 1.530(4) . ?
C95 H95A 0.9800 . ?
C95 H95B 0.9800 . ?
C95 H95C 0.9800 . ?
C96 H96A 0.9800 . ?
C96 H96B 0.9800 . ?
C96 H96C 0.9800 . ?
C97 H97A 0.9900 . ?
C97 H97B 0.9900 . ?
C97 C98 1.513(4) . ?
C97 N6 1.470(3) . ?
C98 C99 1.395(4) . ?
C98 C103 1.389(5) . ?
C99 H99 0.9500 . ?
C99 C100 1.386(5) . ?
C100 H100 0.9500 . ?
C100 C101 1.380(7) . ?
C101 H101 0.9500 . ?
C101 C102 1.377(7) . ?
C102 H102 0.9500 . ?
C102 C103 1.382(6) . ?
C103 H103 0.9500 . ?
C104 H10D 0.9900 . ?
C104 H10E 0.9900 . ?
C104 C105 1.511(4) . ?
C104 N6 1.489(3) . ?
C105 C106 1.387(4) . ?
C105 C110 1.395(4) . ?
C106 H106 0.9500 . ?
C106 C107 1.384(4) . ?
C107 H107 0.9500 . ?
C107 C108 1.383(4) . ?
C108 H108 0.9500 . ?
C108 C109 1.372(4) . ?
C109 H109 0.9500 . ?
C109 C110 1.383(4) . ?
C110 H110 0.9500 . ?

loop_
_geom_torsion_atom_site_label_1
_geom_torsion_atom_site_label_2
_geom_torsion_atom_site_label_3
_geom_torsion_atom_site_label_4
_geom_torsion
_geom_torsion_site_symmetry_1
_geom_torsion_site_symmetry_2
_geom_torsion_site_symmetry_3
_geom_torsion_site_symmetry_4
_geom_torsion_publ_flag
Y1 C17 N1 C18 -176.0(3) . . . . ?
Y1 C17 N2 C30 -162.1(3) . . . . ?
Y2 C72 N4 C73 -158.2(3) . . . . ?
Y2 C72 N5 C85 -176.4(3) . . . . ?
C18 C19 C20 C21 1.2(4) . . . . ?
C18 C19 C27 C28 102.7(3) . . . . ?
C18 C19 C27 C29 -134.0(3) . . . . ?
C18 C23 C24 C25 -128.6(3) . . . . ?
C18 C23 C24 C26 108.2(3) . . . . ?
C19 C18 C23 C22 1.7(4) . . . . ?
C19 C18 C23 C24 -177.8(2) . . . . ?
C19 C18 N1 Y1 92.4(3) . . . . ?
C19 C18 N1 C17 -93.3(3) . . . . ?
C19 C20 C21 C22 1.1(5) . . . . ?
C20 C19 C27 C28 -74.2(3) . . . . ?
C20 C19 C27 C29 49.1(4) . . . . ?
C20 C21 C22 C23 -2.1(5) . . . . ?
C21 C22 C23 C18 0.6(4) . . . . ?
C21 C22 C23 C24 -179.8(3) . . . . ?
C22 C23 C24 C25 51.8(4) . . . . ?
C22 C23 C24 C26 -71.3(4) . . . . ?
C23 C18 C19 C20 -2.6(4) . . . . ?
C23 C18 C19 C27 -179.5(2) . . . . ?
C23 C18 N1 Y1 -83.6(3) . . . . ?
C23 C18 N1 C17 90.6(3) . . . . ?
C27 C19 C20 C21 178.2(3) . . . . ?
C30 C31 C32 C33 0.6(4) . . . . ?
C30 C31 C39 C40 118.1(4) . . . . ?
C30 C31 C39 C41 -119.6(3) . . . . ?
C30 C35 C36 C37 114.4(3) . . . . ?
C30 C35 C36 C38 -123.2(3) . . . . ?
C31 C30 C35 C34 4.0(4) . . . . ?
C31 C30 C35 C36 -171.7(2) . . . . ?
C31 C30 N2 Y1 -94.9(3) . . . . ?
C31 C30 N2 C17 61.1(4) . . . . ?
C31 C32 C33 C34 1.8(5) . . . . ?
C32 C31 C39 C40 -63.0(4) . . . . ?
C32 C31 C39 C41 59.3(4) . . . . ?
C32 C33 C34 C35 -1.2(5) . . . . ?
C33 C34 C35 C30 -1.7(4) . . . . ?
C33 C34 C35 C36 174.3(3) . . . . ?
C34 C35 C36 C37 -61.4(3) . . . . ?
C34 C35 C36 C38 61.1(3) . . . . ?
C35 C30 C31 C32 -3.5(4) . . . . ?
C35 C30 C31 C39 175.4(2) . . . . ?
C35 C30 N2 Y1 78.4(3) . . . . ?
C35 C30 N2 C17 -125.6(3) . . . . ?
C39 C31 C32 C33 -178.3(3) . . . . ?
C42 C43 C44 C45 171.6(3) . . . . ?
C42 C43 C48 C47 -173.2(3) . . . . ?
C43 C42 N3 C17 95.5(3) . . . . ?
C43 C42 N3 C49 -63.5(3) . . . . ?
C43 C44 C45 C46 2.3(6) . . . . ?
C44 C43 C48 C47 1.1(5) . . . . ?
C44 C45 C46 C47 0.0(7) . . . . ?
C45 C46 C47 C48 -1.8(7) . . . . ?
C46 C47 C48 C43 1.3(6) . . . . ?
C48 C43 C44 C45 -2.8(5) . . . . ?
C49 C50 C51 C52 177.5(3) . . . . ?
C49 C50 C55 C54 -179.1(3) . . . . ?
C50 C49 N3 C17 158.7(2) . . . . ?
C50 C49 N3 C42 -42.8(3) . . . . ?
C50 C51 C52 C53 0.9(6) . . . . ?
C51 C50 C55 C54 -4.5(5) . . . . ?
C51 C52 C53 C54 -2.9(7) . . . . ?
C52 C53 C54 C55 1.2(6) . . . . ?
C53 C54 C55 C50 2.5(5) . . . . ?
C55 C50 C51 C52 2.7(5) . . . . ?
C73 C74 C75 C76 -2.1(4) . . . . ?
C73 C74 C82 C83 -125.9(3) . . . . ?
C73 C74 C82 C84 111.3(3) . . . . ?
C73 C78 C79 C80 -111.3(3) . . . . ?
C73 C78 C79 C81 126.7(3) . . . . ?
C74 C73 C78 C77 -2.1(4) . . . . ?
C74 C73 C78 C79 176.6(3) . . . . ?
C74 C73 N4 Y2 80.6(3) . . . . ?
C74 C73 N4 C72 -128.0(3) . . . . ?
C74 C75 C76 C77 -1.2(5) . . . . ?
C75 C74 C82 C83 59.0(3) . . . . ?
C75 C74 C82 C84 -63.8(3) . . . . ?
C75 C76 C77 C78 2.9(5) . . . . ?
C76 C77 C78 C73 -1.2(4) . . . . ?
C76 C77 C78 C79 180.0(3) . . . . ?
C77 C78 C79 C80 67.4(3) . . . . ?
C77 C78 C79 C81 -54.6(4) . . . . ?
C78 C73 C74 C75 3.8(4) . . . . ?
C78 C73 C74 C82 -171.3(2) . . . . ?
C78 C73 N4 Y2 -92.6(3) . . . . ?
C78 C73 N4 C72 58.7(4) . . . . ?
C82 C74 C75 C76 173.1(3) . . . . ?
C85 C86 C87 C88 -1.1(5) . . . . ?
C85 C86 C94 C95 104.1(3) . . . . ?
C85 C86 C94 C96 -132.9(3) . . . . ?
C85 C90 C91 C92 102.0(3) . . . . ?
C85 C90 C91 C93 -133.8(3) . . . . ?
C86 C85 C90 C89 -3.0(4) . . . . ?
C86 C85 C90 C91 179.3(3) . . . . ?
C86 C85 N5 Y2 -89.6(3) . . . . ?
C86 C85 N5 C72 85.3(3) . . . . ?
C86 C87 C88 C89 -0.9(5) . . . . ?
C87 C86 C94 C95 -72.9(3) . . . . ?
C87 C86 C94 C96 50.1(4) . . . . ?
C87 C88 C89 C90 1.0(5) . . . . ?
C88 C89 C90 C85 0.9(5) . . . . ?
C88 C89 C90 C91 178.7(3) . . . . ?
C89 C90 C91 C92 -75.7(4) . . . . ?
C89 C90 C91 C93 48.5(4) . . . . ?
C90 C85 C86 C87 3.0(4) . . . . ?
C90 C85 C86 C94 -173.9(3) . . . . ?
C90 C85 N5 Y2 85.5(3) . . . . ?
C90 C85 N5 C72 -99.6(3) . . . . ?
C94 C86 C87 C88 176.0(3) . . . . ?
C97 C98 C99 C100 176.3(3) . . . . ?
C97 C98 C103 C102 -176.3(3) . . . . ?
C98 C97 N6 C72 99.2(3) . . . . ?
C98 C97 N6 C104 -63.4(3) . . . . ?
C98 C99 C100 C101 -0.1(5) . . . . ?
C99 C98 C103 C102 -0.7(5) . . . . ?
C99 C100 C101 C102 -0.2(7) . . . . ?
C100 C101 C102 C103 0.1(7) . . . . ?
C101 C102 C103 C98 0.4(7) . . . . ?
C103 C98 C99 C100 0.5(5) . . . . ?
C104 C105 C106 C107 176.5(3) . . . . ?
C104 C105 C110 C109 -177.1(3) . . . . ?
C105 C104 N6 C72 159.3(2) . . . . ?
C105 C104 N6 C97 -38.3(3) . . . . ?
C105 C106 C107 C108 0.6(4) . . . . ?
C106 C105 C110 C109 -1.6(4) . . . . ?
C106 C107 C108 C109 -1.4(5) . . . . ?
C107 C108 C109 C110 0.8(5) . . . . ?
C108 C109 C110 C105 0.7(5) . . . . ?
C110 C105 C106 C107 0.9(4) . . . . ?
N1 C17 N2 Y1 6.6(2) . . . . ?
N1 C17 N2 C30 -155.5(2) . . . . ?
N1 C17 N3 C42 -155.3(2) . . . . ?
N1 C17 N3 C49 1.7(4) . . . . ?
N1 C18 C19 C20 -178.7(2) . . . . ?
N1 C18 C19 C27 4.4(4) . . . . ?
N1 C18 C23 C22 177.7(2) . . . . ?
N1 C18 C23 C24 -1.8(4) . . . . ?
N2 C17 N1 Y1 -6.4(2) . . . . ?
N2 C17 N1 C18 177.6(2) . . . . ?
N2 C17 N3 C42 22.3(4) . . . . ?
N2 C17 N3 C49 179.3(2) . . . . ?
N2 C30 C31 C32 169.7(2) . . . . ?
N2 C30 C31 C39 -11.4(4) . . . . ?
N2 C30 C35 C34 -169.4(2) . . . . ?
N2 C30 C35 C36 14.9(4) . . . . ?
N3 C17 N1 Y1 171.4(2) . . . . ?
N3 C17 N1 C18 -4.6(4) . . . . ?
N3 C17 N2 Y1 -171.4(2) . . . . ?
N3 C17 N2 C30 26.6(4) . . . . ?
N3 C42 C43 C44 138.1(3) . . . . ?
N3 C42 C43 C48 -47.7(4) . . . . ?
N3 C49 C50 C51 126.5(3) . . . . ?
N3 C49 C50 C55 -59.0(4) . . . . ?
N4 C72 N5 Y2 -4.36(19) . . . . ?
N4 C72 N5 C85 179.2(2) . . . . ?
N4 C72 N6 C97 19.9(3) . . . . ?
N4 C72 N6 C104 -178.9(2) . . . . ?
N4 C73 C74 C75 -169.6(2) . . . . ?
N4 C73 C74 C82 15.3(4) . . . . ?
N4 C73 C78 C77 171.0(2) . . . . ?
N4 C73 C78 C79 -10.3(4) . . . . ?
N5 C72 N4 Y2 4.5(2) . . . . ?
N5 C72 N4 C73 -153.7(2) . . . . ?
N5 C72 N6 C97 -157.8(2) . . . . ?
N5 C72 N6 C104 3.4(4) . . . . ?
N5 C85 C86 C87 178.1(3) . . . . ?
N5 C85 C86 C94 1.1(4) . . . . ?
N5 C85 C90 C89 -178.2(2) . . . . ?
N5 C85 C90 C91 4.1(4) . . . . ?
N6 C72 N4 Y2 -173.59(19) . . . . ?
N6 C72 N4 C73 28.2(4) . . . . ?
N6 C72 N5 Y2 173.6(2) . . . . ?
N6 C72 N5 C85 -2.8(4) . . . . ?
N6 C97 C98 C99 138.6(3) . . . . ?
N6 C97 C98 C103 -45.8(4) . . . . ?
N6 C104 C105 C106 106.0(3) . . . . ?
N6 C104 C105 C110 -78.5(3) . . . . ?
